data_7005621
loop_
_publ_author_name
'Diaz, Pilar'
'Tovilla, Jorge A.'
'Ballester, Pablo'
'Benet-Buchholz, Jordi'
'Vilar, Ram\'on'

_publ_section_title
;
 Synthesis, structural characterization and anion binding studies of
 palladium macrocycles with hydrogen-bonding ligands.
;
_journal_issue 32
_journal_name_full 'Dalton transactions (Cambridge, England : 2003)'
_journal_page_first 3516
_journal_page_last 3525
_journal_paper_doi 10.1039/b703660d
_journal_year 2007
_chemical_formula_sum 'C99 H86 Cl2 F12 Fe2 N8 O17 P4 Pd2 S4'
_chemical_formula_weight 2535.28
_chemical_name_systematic
;

?

;
_space_group_IT_number 2
_symmetry_cell_setting triclinic
_symmetry_space_group_name_Hall '-P 1'
_symmetry_space_group_name_H-M 'P -1'
_atom_sites_solution_hydrogens geom
_atom_sites_solution_primary direct
_atom_sites_solution_secondary difmap
_audit_creation_method SHELXL-97
_cell_angle_alpha 71.936(4)
_cell_angle_beta 86.141(4)
_cell_angle_gamma 87.923(4)
_cell_formula_units_Z 2
_cell_length_a 15.828(3)
_cell_length_b 16.901(3)
_cell_length_c 20.704(4)
_cell_measurement_reflns_used 7942
_cell_measurement_temperature 100(2)
_cell_measurement_theta_max 30.51
_cell_measurement_theta_min 2.74
_cell_volume 5252.9(17)
_computing_cell_refinement 'Bruker-Nonius Apex v1.0-22 2002'
_computing_data_collection 'Bruker-Nonius Apex v1.0-22 2002'
_computing_data_reduction 'SAINT+ Version 7.06A Bruker-Nonius, 2004'
_computing_molecular_graphics 'Shelxtl Version 6.12 (Sheldrick, 2001)'
_computing_publication_material 'Shelxtl Version 6.12 (Sheldrick, 2001)'
_computing_structure_refinement 'Shelxtl Version 6.12 (Sheldrick, 2001)'
_computing_structure_solution 'Shelxtl Version 6.12 (Sheldrick, 2001)'
_diffrn_ambient_temperature 100(2)
_diffrn_detector_area_resol_mean 512
_diffrn_detector_type '4K CCD area detector APEX II'
_diffrn_measured_fraction_theta_full 0.925
_diffrn_measured_fraction_theta_max 0.925
_diffrn_measurement_device_type 'Kappa 4-axis goniometer bruker-nonius'
_diffrn_measurement_method
;
Fullsphere data collection, phi and omega scans
;
_diffrn_measurement_specimen_support 'magnetic support whith 10 micron nylon fiber cryoloop'
_diffrn_radiation_monochromator 'Multilayer Montel 200 mirrors'
_diffrn_radiation_type MoK\a
_diffrn_radiation_wavelength 0.71073
_diffrn_reflns_av_R_equivalents 0.0759
_diffrn_reflns_av_sigmaI/netI 0.1111
_diffrn_reflns_limit_h_max 21
_diffrn_reflns_limit_h_min -21
_diffrn_reflns_limit_k_max 23
_diffrn_reflns_limit_k_min -22
_diffrn_reflns_limit_l_max 19
_diffrn_reflns_limit_l_min -28
_diffrn_reflns_number 55822
_diffrn_reflns_theta_full 29.00
_diffrn_reflns_theta_max 29.00
_diffrn_reflns_theta_min 2.72
_diffrn_source 'rotating anode X-ray tube'
_diffrn_source_current 90
_diffrn_source_power 50
_diffrn_source_size '3 mm x 0.3 mm fine focus'
_diffrn_source_type 'Bruker-Nonius FR 591'
_exptl_absorpt_coefficient_mu 0.889
_exptl_absorpt_correction_T_max 1.000000
_exptl_absorpt_correction_T_min 0.866473
_exptl_absorpt_correction_type empirical
_exptl_absorpt_process_details
;
SADABS Version 2.1 2003 Bruker-Nonius
Blessing, Acta Cryst. (1995) A51 33-38
;
_exptl_crystal_colour colorless
_exptl_crystal_density_diffrn 1.603
_exptl_crystal_density_method 'not measured'
_exptl_crystal_description plate
_exptl_crystal_F_000 2564
_exptl_crystal_size_max 0.08
_exptl_crystal_size_mid 0.05
_exptl_crystal_size_min 0.02
_refine_diff_density_max 2.889
_refine_diff_density_min -2.727
_refine_diff_density_rms 0.194
_refine_ls_extinction_method none
_refine_ls_goodness_of_fit_ref 1.056
_refine_ls_hydrogen_treatment noref
_refine_ls_matrix_type full
_refine_ls_number_parameters 1371
_refine_ls_number_reflns 25830
_refine_ls_number_restraints 94
_refine_ls_restrained_S_all 1.064
_refine_ls_R_factor_all 0.1402
_refine_ls_R_factor_gt 0.0973
_refine_ls_shift/su_max 0.001
_refine_ls_shift/su_mean 0.000
_refine_ls_structure_factor_coef Fsqd
_refine_ls_weighting_details 'calc w=1/[\s^2^(Fo^2^)+(0.1259P)^2^+51.2008P] where P=(Fo^2^+2Fc^2^)/3'
_refine_ls_weighting_scheme calc
_refine_ls_wR_factor_gt 0.2504
_refine_ls_wR_factor_ref 0.2967
_reflns_number_gt 17616
_reflns_number_total 25830
_reflns_threshold_expression >2sigma(I)
_cod_data_source_file b703660d.txt
_cod_data_source_block pd324b_0m
_cod_depositor_comments
;
The following automatic conversions were performed:
'_symmetry_cell_setting' value 'Triclinic' changed to 'triclinic'
according to '/home/saulius/struct/CIF-dictionaries/cif_core.dic'
dictionary named 'cif_core.dic' version 2.4.1 from 2010-06-29.

Automatic conversion script
Id: cif_fix_enum 1527 2010-12-29 10:47:43Z saulius 
;
_cod_original_cell_volume 5252.8(16)
_cod_original_sg_symbol_H-M P-1
_cod_database_code 7005621

loop_
_symmetry_equiv_pos_as_xyz
'x, y, z'
'-x, -y, -z'

loop_
_atom_site_label
_atom_site_type_symbol
_atom_site_fract_x
_atom_site_fract_y
_atom_site_fract_z
_atom_site_U_iso_or_equiv
_atom_site_adp_type
_atom_site_occupancy
_atom_site_symmetry_multiplicity
_atom_site_calc_flag
_atom_site_refinement_flags
_atom_site_disorder_assembly
_atom_site_disorder_group
C1 C 0.8492(4) 0.9682(5) 0.6949(4) 0.0295(15) Uani 1 1 d . . .
H1A H 0.8315 0.9696 0.7393 0.035 Uiso 1 1 calc R . .
Fe1 Fe 0.69593(6) 1.31241(7) 0.72405(7) 0.0300(3) Uani 1 1 d . . .
N1 N 0.8101(3) 1.0186(4) 0.6414(3) 0.0229(12) Uani 1 1 d . . .
O1 O 0.9838(4) 0.7056(5) 0.7115(4) 0.0504(17) Uani 1 1 d . . .
P1 P 0.81661(10) 1.19919(12) 0.64626(10) 0.0217(3) Uani 1 1 d . . .
Pd1 Pd 0.71477(3) 1.10179(4) 0.65455(3) 0.02193(14) Uani 1 1 d . . .
C2 C 0.9136(4) 0.9150(5) 0.6877(4) 0.0285(15) Uani 1 1 d . . .
H2A H 0.9402 0.8806 0.7266 0.034 Uiso 1 1 calc R . .
Fe2 Fe 0.81603(6) 0.69020(7) 1.28615(6) 0.0281(2) Uani 1 1 d . . .
N2 N 1.0620(3) 0.8221(4) 0.6681(3) 0.0281(13) Uani 1 1 d . . .
H2B H 1.1083 0.8477 0.6710 0.034 Uiso 1 1 calc R . .
O2 O 0.5693(4) 0.6702(5) 0.7701(5) 0.0551(19) Uani 1 1 d . . .
P2 P 0.59633(10) 1.18336(12) 0.66158(10) 0.0229(4) Uani 1 1 d . . .
Pd2 Pd 0.81496(3) 0.65211(3) 1.08939(3) 0.02322(14) Uani 1 1 d . . .
C3 C 0.9401(4) 0.9113(5) 0.6231(4) 0.0261(14) Uani 1 1 d . . .
N3 N 1.0796(4) 0.7358(5) 0.7767(4) 0.0340(15) Uani 1 1 d . . .
H3A H 1.1151 0.7724 0.7812 0.041 Uiso 1 1 calc R . .
P3 P 0.92705(10) 0.66757(13) 1.14927(10) 0.0249(4) Uani 1 1 d . . .
C4 C 0.8960(4) 0.9615(5) 0.5669(4) 0.0249(14) Uani 1 1 d . . .
H4A H 0.9094 0.9592 0.5221 0.030 Uiso 1 1 calc R . .
N4 N 0.8998(4) 0.6622(4) 1.0045(3) 0.0245(12) Uani 1 1 d . . .
P4 P 0.70733(10) 0.64241(12) 1.17194(11) 0.0249(4) Uani 1 1 d . . .
C5 C 0.8329(4) 1.0137(5) 0.5799(4) 0.0264(15) Uani 1 1 d . . .
H5A H 0.8039 1.0484 0.5425 0.032 Uiso 1 1 calc R . .
N5 N 0.7245(4) 0.6274(4) 1.0285(4) 0.0271(13) Uani 1 1 d . . .
C6 C 1.0119(4) 0.8545(5) 0.6102(4) 0.0288(15) Uani 1 1 d . . .
H6A H 0.9878 0.8076 0.5987 0.035 Uiso 1 1 calc R . .
H6B H 1.0487 0.8860 0.5707 0.035 Uiso 1 1 calc R . .
N6 N 0.4906(5) 0.6354(5) 0.8701(5) 0.048(2) Uani 1 1 d . . .
H6C H 0.4439 0.6445 0.8925 0.058 Uiso 1 1 calc R . .
C7 C 1.0382(5) 0.7519(5) 0.7184(5) 0.0340(17) Uani 1 1 d . . .
N7 N 0.4546(5) 0.7496(5) 0.7824(5) 0.0427(18) Uani 1 1 d . . .
H7A H 0.4143 0.7608 0.8099 0.051 Uiso 1 1 calc R . .
C8 C 1.0659(5) 0.6602(6) 0.8305(5) 0.0380(19) Uani 1 1 d . . .
H8A H 1.1212 0.6395 0.8493 0.046 Uiso 1 1 calc R . .
H8B H 1.0450 0.6186 0.8109 0.046 Uiso 1 1 calc R . .
N8 N 0.6321(3) 1.0026(4) 0.6704(4) 0.0279(13) Uani 1 1 d . . .
C9 C 1.0042(4) 0.6643(5) 0.8891(4) 0.0287(15) Uani 1 1 d . . .
C10 C 0.9728(5) 0.5911(5) 0.9338(4) 0.0316(16) Uani 1 1 d . . .
H10A H 0.9872 0.5397 0.9259 0.038 Uiso 1 1 calc R . .
C11 C 0.9213(5) 0.5918(5) 0.9892(5) 0.0318(16) Uani 1 1 d . . .
H11A H 0.8997 0.5405 1.0183 0.038 Uiso 1 1 calc R . .
C12 C 0.9270(5) 0.7335(5) 0.9592(4) 0.0300(15) Uani 1 1 d . . .
H12A H 0.9093 0.7845 0.9666 0.036 Uiso 1 1 calc R . .
C13 C 0.9791(5) 0.7368(5) 0.9026(4) 0.0322(16) Uani 1 1 d . . .
H13A H 0.9978 0.7889 0.8728 0.039 Uiso 1 1 calc R . .
C14 C 0.7082(4) 0.5493(5) 1.0329(5) 0.0301(16) Uani 1 1 d . . .
H14A H 0.7356 0.5051 1.0655 0.036 Uiso 1 1 calc R . .
C15 C 0.6521(5) 0.5305(5) 0.9910(5) 0.0338(18) Uani 1 1 d . . .
H15A H 0.6418 0.4741 0.9953 0.041 Uiso 1 1 calc R . .
C16 C 0.6115(5) 0.5928(5) 0.9437(5) 0.0343(18) Uani 1 1 d . . .
C17 C 0.6300(5) 0.6740(5) 0.9395(5) 0.0333(17) Uani 1 1 d . . .
H17A H 0.6029 0.7191 0.9076 0.040 Uiso 1 1 calc R . .
C18 C 0.6874(5) 0.6899(5) 0.9814(4) 0.0292(15) Uani 1 1 d . . .
H18A H 0.7007 0.7458 0.9768 0.035 Uiso 1 1 calc R . .
C19 C 0.5486(6) 0.5698(6) 0.9007(6) 0.043(2) Uani 1 1 d . . .
H19A H 0.5803 0.5524 0.8644 0.051 Uiso 1 1 calc R . .
H19B H 0.5160 0.5214 0.9297 0.051 Uiso 1 1 calc R . .
C20 C 0.5097(5) 0.6820(6) 0.8066(6) 0.042(2) Uani 1 1 d . . .
C21 C 0.4633(5) 0.7999(5) 0.7142(6) 0.042(2) Uani 1 1 d . . .
H21A H 0.4068 0.8228 0.6996 0.051 Uiso 1 1 calc R . .
H21B H 0.4830 0.7644 0.6859 0.051 Uiso 1 1 calc R . .
C22 C 0.5237(5) 0.8714(5) 0.7003(6) 0.041(2) Uani 1 1 d . . .
C23 C 0.5391(5) 0.9194(6) 0.6350(5) 0.039(2) Uani 1 1 d . . .
H23A H 0.5123 0.9078 0.5993 0.047 Uiso 1 1 calc R . .
C24 C 0.5935(4) 0.9845(6) 0.6206(5) 0.0327(18) Uani 1 1 d . . .
H24A H 0.6043 1.0176 0.5746 0.039 Uiso 1 1 calc R . .
C25 C 0.6192(4) 0.9541(5) 0.7351(5) 0.0292(16) Uani 1 1 d . . .
H25A H 0.6482 0.9659 0.7696 0.035 Uiso 1 1 calc R . .
C26 C 0.5652(4) 0.8880(5) 0.7529(5) 0.0324(17) Uani 1 1 d . . .
H26A H 0.5561 0.8546 0.7989 0.039 Uiso 1 1 calc R . .
C27 C 0.8024(4) 1.2501(5) 0.7104(4) 0.0279(16) Uani 1 1 d . . .
C28 C 0.7588(4) 1.2091(5) 0.7754(4) 0.0304(16) Uani 1 1 d . . .
H28A H 0.7367 1.1511 0.7906 0.036 Uiso 1 1 calc R . .
C29 C 0.7532(5) 1.2667(7) 0.8140(5) 0.045(2) Uani 1 1 d . . .
H29A H 0.7247 1.2563 0.8605 0.054 Uiso 1 1 calc R . .
C30 C 0.7928(5) 1.3402(7) 0.7753(6) 0.046(2) Uani 1 1 d . . .
H30A H 0.7960 1.3917 0.7891 0.055 Uiso 1 1 calc R . .
C31 C 0.8231(4) 1.3318(6) 0.7108(5) 0.038(2) Uani 1 1 d . . .
H31A H 0.8526 1.3755 0.6727 0.045 Uiso 1 1 calc R . .
C32 C 0.6414(4) 1.3523(5) 0.6333(5) 0.0338(18) Uani 1 1 d . . .
H32A H 0.6696 1.3566 0.5877 0.041 Uiso 1 1 calc R . .
C33 C 0.5994(4) 1.2801(5) 0.6795(4) 0.0257(14) Uani 1 1 d . . .
C34 C 0.5673(4) 1.3016(5) 0.7386(5) 0.0330(18) Uani 1 1 d . . .
H34A H 0.5358 1.2639 0.7794 0.040 Uiso 1 1 calc R . .
C35 C 0.5899(5) 1.3862(6) 0.7293(5) 0.039(2) Uani 1 1 d . . .
H35A H 0.5778 1.4176 0.7627 0.047 Uiso 1 1 calc R . .
C36 C 0.6349(5) 1.4160(6) 0.6651(6) 0.043(2) Uani 1 1 d . . .
H36A H 0.6601 1.4725 0.6459 0.052 Uiso 1 1 calc R . .
C37 C 0.9207(4) 1.1495(4) 0.6617(4) 0.0232(13) Uani 1 1 d . . .
C38 C 0.9420(4) 1.1104(5) 0.7274(4) 0.0320(16) Uani 1 1 d . . .
H38A H 0.9037 1.1116 0.7644 0.038 Uiso 1 1 calc R . .
C39 C 1.0200(5) 1.0690(5) 0.7396(5) 0.0342(17) Uani 1 1 d . . .
H39A H 1.0351 1.0423 0.7850 0.041 Uiso 1 1 calc R . .
C40 C 1.0753(4) 1.0670(5) 0.6855(5) 0.0349(18) Uani 1 1 d . . .
H40A H 1.1277 1.0376 0.6941 0.042 Uiso 1 1 calc R . .
C41 C 1.0555(4) 1.1070(5) 0.6191(5) 0.0347(18) Uani 1 1 d . . .
H41A H 1.0948 1.1064 0.5825 0.042 Uiso 1 1 calc R . .
C42 C 0.9776(4) 1.1482(5) 0.6062(4) 0.0284(15) Uani 1 1 d . . .
H42A H 0.9629 1.1751 0.5608 0.034 Uiso 1 1 calc R . .
C43 C 0.8313(4) 1.2714(5) 0.5622(4) 0.0290(15) Uani 1 1 d . . .
C44 C 0.8856(7) 1.3400(7) 0.5469(6) 0.049(2) Uani 1 1 d . . .
H44A H 0.9060 1.3566 0.5828 0.059 Uiso 1 1 calc R . .
C45 C 0.9095(9) 1.3836(8) 0.4796(7) 0.066(3) Uani 1 1 d . . .
H45A H 0.9473 1.4288 0.4695 0.079 Uiso 1 1 calc R . .
C46 C 0.8779(9) 1.3607(9) 0.4283(7) 0.071(4) Uani 1 1 d . . .
H46A H 0.8925 1.3926 0.3826 0.085 Uiso 1 1 calc R . .
C47 C 0.8252(8) 1.2926(7) 0.4398(6) 0.056(3) Uani 1 1 d . . .
H47A H 0.8066 1.2764 0.4031 0.067 Uiso 1 1 calc R . .
C48 C 0.8007(6) 1.2486(7) 0.5079(5) 0.043(2) Uani 1 1 d . . .
H48A H 0.7632 1.2032 0.5174 0.052 Uiso 1 1 calc R . .
C49 C 0.5460(4) 1.2150(5) 0.5811(4) 0.0252(14) Uani 1 1 d . . .
C50 C 0.5796(4) 1.1928(5) 0.5251(4) 0.0302(16) Uani 1 1 d . . .
H50A H 0.6295 1.1590 0.5291 0.036 Uiso 1 1 calc R . .
C51 C 0.5415(5) 1.2193(6) 0.4641(5) 0.0387(19) Uani 1 1 d . . .
H51A H 0.5653 1.2035 0.4265 0.046 Uiso 1 1 calc R . .
C52 C 0.4688(5) 1.2687(6) 0.4568(5) 0.041(2) Uani 1 1 d . . .
H52A H 0.4423 1.2869 0.4147 0.049 Uiso 1 1 calc R . .
C53 C 0.4358(5) 1.2909(6) 0.5128(5) 0.041(2) Uani 1 1 d . . .
H53A H 0.3855 1.3241 0.5086 0.049 Uiso 1 1 calc R . .
C54 C 0.4730(4) 1.2669(5) 0.5732(4) 0.0314(16) Uani 1 1 d . . .
H54A H 0.4500 1.2849 0.6100 0.038 Uiso 1 1 calc R . .
C55 C 0.5197(4) 1.1212(5) 0.7249(4) 0.0249(14) Uani 1 1 d . . .
C56 C 0.5360(4) 1.0974(5) 0.7932(4) 0.0310(16) Uani 1 1 d . . .
H56A H 0.5850 1.1174 0.8067 0.037 Uiso 1 1 calc R . .
C57 C 0.4819(5) 1.0447(5) 0.8426(5) 0.0348(17) Uani 1 1 d . . .
H57A H 0.4928 1.0295 0.8895 0.042 Uiso 1 1 calc R . .
C58 C 0.4107(5) 1.0146(5) 0.8208(5) 0.0345(18) Uani 1 1 d . . .
H58A H 0.3731 0.9783 0.8535 0.041 Uiso 1 1 calc R . .
C59 C 0.3949(4) 1.0368(5) 0.7536(5) 0.0351(18) Uani 1 1 d . . .
H59A H 0.3462 1.0161 0.7402 0.042 Uiso 1 1 calc R . .
C60 C 0.4485(4) 1.0890(5) 0.7045(4) 0.0287(15) Uani 1 1 d . . .
H60A H 0.4376 1.1030 0.6577 0.034 Uiso 1 1 calc R . .
C61 C 0.9167(4) 0.6519(5) 1.2395(4) 0.0272(15) Uani 1 1 d . . .
C62 C 0.9433(4) 0.7101(6) 1.2712(5) 0.0329(17) Uani 1 1 d . . .
H62A H 0.9711 0.7646 1.2478 0.039 Uiso 1 1 calc R . .
C63 C 0.9220(4) 0.6765(6) 1.3429(5) 0.0363(19) Uani 1 1 d . . .
H63A H 0.9308 0.7042 1.3781 0.044 Uiso 1 1 calc R . .
C64 C 0.8823(5) 0.5986(6) 1.3546(5) 0.0401(19) Uani 1 1 d . . .
H64A H 0.8591 0.5620 1.3997 0.048 Uiso 1 1 calc R . .
C65 C 0.8786(5) 0.5832(5) 1.2916(5) 0.0321(17) Uani 1 1 d . . .
H65A H 0.8545 0.5328 1.2846 0.039 Uiso 1 1 calc R . .
C66 C 0.7491(4) 0.7795(6) 1.2188(5) 0.037(2) Uani 1 1 d . . .
H66A H 0.7712 0.8155 1.1732 0.044 Uiso 1 1 calc R . .
C67 C 0.7489(5) 0.7988(7) 1.2803(6) 0.049(3) Uani 1 1 d . . .
H67A H 0.7718 0.8503 1.2863 0.059 Uiso 1 1 calc R . .
C68 C 0.7126(5) 0.7306(8) 1.3328(7) 0.059(3) Uani 1 1 d . . .
H68A H 0.7056 0.7261 1.3822 0.070 Uiso 1 1 calc R . .
C69 C 0.6901(5) 0.6689(7) 1.3038(6) 0.046(2) Uani 1 1 d . . .
H69A H 0.6634 0.6144 1.3288 0.055 Uiso 1 1 calc R . .
C70 C 0.7140(4) 0.6978(5) 1.2332(5) 0.0341(19) Uani 1 1 d . . .
C71 C 1.0171(4) 0.5983(6) 1.1428(5) 0.0341(18) Uani 1 1 d . . .
C72 C 1.0747(5) 0.6181(7) 1.0862(5) 0.041(2) Uani 1 1 d . . .
H72A H 1.0654 0.6655 1.0480 0.049 Uiso 1 1 calc R . .
C73 C 1.1469(5) 0.5664(8) 1.0868(7) 0.054(3) Uani 1 1 d . . .
H73A H 1.1869 0.5800 1.0488 0.065 Uiso 1 1 calc R . .
C74 C 1.1608(5) 0.4974(7) 1.1406(7) 0.050(3) Uani 1 1 d . . .
H74A H 1.2094 0.4631 1.1397 0.061 Uiso 1 1 calc R . .
C75 C 1.1049(6) 0.4778(7) 1.1956(7) 0.052(3) Uani 1 1 d . . .
H75A H 1.1147 0.4304 1.2336 0.062 Uiso 1 1 calc R . .
C76 C 1.0324(5) 0.5284(6) 1.1958(6) 0.040(2) Uani 1 1 d . . .
H76A H 0.9928 0.5135 1.2340 0.048 Uiso 1 1 calc R . .
C77 C 0.9641(5) 0.7721(5) 1.1151(4) 0.0316(16) Uani 1 1 d . . .
C78 C 1.0468(5) 0.7907(6) 1.1268(4) 0.0361(18) Uani 1 1 d . . .
H78A H 1.0852 0.7470 1.1472 0.043 Uiso 1 1 calc R . .
C79 C 1.0719(6) 0.8722(6) 1.1086(5) 0.044(2) Uani 1 1 d . . .
H79A H 1.1281 0.8849 1.1150 0.052 Uiso 1 1 calc R . .
C80 C 1.0146(7) 0.9352(6) 1.0811(5) 0.050(3) Uani 1 1 d . . .
H80A H 1.0312 0.9914 1.0705 0.060 Uiso 1 1 calc R . .
C81 C 0.9327(8) 0.9182(6) 1.0683(6) 0.053(3) Uani 1 1 d . . .
H81A H 0.8942 0.9624 1.0489 0.064 Uiso 1 1 calc R . .
C82 C 0.9083(6) 0.8364(6) 1.0844(5) 0.0384(19) Uani 1 1 d . . .
H82A H 0.8536 0.8240 1.0744 0.046 Uiso 1 1 calc R . .
C83 C 0.6888(4) 0.5345(5) 1.2183(4) 0.0295(16) Uani 1 1 d . . .
C84 C 0.7489(5) 0.4738(5) 1.2143(5) 0.0323(17) Uani 1 1 d . . .
H84A H 0.7991 0.4891 1.1858 0.039 Uiso 1 1 calc R . .
C85 C 0.7359(5) 0.3904(5) 1.2519(5) 0.0357(18) Uani 1 1 d . . .
H85A H 0.7772 0.3491 1.2491 0.043 Uiso 1 1 calc R . .
C86 C 0.6628(6) 0.3682(6) 1.2932(6) 0.045(2) Uani 1 1 d . . .
H86A H 0.6542 0.3114 1.3183 0.054 Uiso 1 1 calc R . .
C87 C 0.6028(5) 0.4260(7) 1.2988(6) 0.052(3) Uani 1 1 d . . .
H87A H 0.5530 0.4096 1.3276 0.062 Uiso 1 1 calc R . .
C88 C 0.6155(5) 0.5108(6) 1.2612(6) 0.041(2) Uani 1 1 d . . .
H88A H 0.5744 0.5516 1.2651 0.049 Uiso 1 1 calc R . .
C89 C 0.6095(4) 0.6821(5) 1.1299(5) 0.0303(16) Uani 1 1 d . . .
C90 C 0.5506(5) 0.6283(6) 1.1197(5) 0.0358(19) Uani 1 1 d . . .
H90A H 0.5576 0.5696 1.1376 0.043 Uiso 1 1 calc R . .
C91 C 0.4805(5) 0.6638(6) 1.0822(5) 0.039(2) Uani 1 1 d . . .
H91A H 0.4398 0.6282 1.0744 0.047 Uiso 1 1 calc R . .
C92 C 0.4691(5) 0.7478(6) 1.0565(5) 0.040(2) Uani 1 1 d . . .
H92A H 0.4212 0.7704 1.0313 0.049 Uiso 1 1 calc R . .
C93 C 0.5287(5) 0.8002(5) 1.0676(5) 0.0345(18) Uani 1 1 d . . .
H93A H 0.5217 0.8589 1.0497 0.041 Uiso 1 1 calc R . .
C94 C 0.5975(4) 0.7672(5) 1.1046(5) 0.0314(16) Uani 1 1 d . . .
H94A H 0.6372 0.8032 1.1128 0.038 Uiso 1 1 calc R . .
S1A S 0.72633(11) 1.04374(13) 0.41348(10) 0.0305(4) Uani 1 1 d . . .
O1A O 0.6908(4) 1.0709(5) 0.3480(4) 0.0503(17) Uani 1 1 d . . .
F1A F 0.7136(4) 0.8919(4) 0.4073(4) 0.0535(15) Uani 1 1 d . . .
C1A C 0.6882(5) 0.9379(6) 0.4479(5) 0.0363(18) Uani 1 1 d . . .
O2A O 0.6907(4) 1.0827(5) 0.4612(4) 0.0498(17) Uani 1 1 d . . .
F2A F 0.7167(4) 0.9009(4) 0.5092(3) 0.0521(14) Uani 1 1 d . . .
O3A O 0.8175(3) 1.0341(4) 0.4122(3) 0.0341(13) Uani 1 1 d . . .
F3A F 0.6040(3) 0.9354(4) 0.4540(4) 0.0547(15) Uani 1 1 d . . .
S1B S 0.73260(14) 0.93656(13) 0.90812(12) 0.0350(4) Uani 1 1 d . . .
O1B O 0.7611(5) 0.9966(5) 0.8460(4) 0.0540(19) Uani 1 1 d . . .
F1B F 0.7635(4) 1.0407(4) 0.9741(4) 0.0586(17) Uani 1 1 d . . .
C1B C 0.6987(5) 1.0005(6) 0.9627(5) 0.0350(17) Uani 1 1 d . . .
O2B O 0.6548(5) 0.8972(5) 0.9030(4) 0.0514(17) Uani 1 1 d . . .
F2B F 0.6653(6) 0.9590(5) 1.0218(4) 0.079(2) Uani 1 1 d . . .
F3B F 0.6436(5) 1.0594(5) 0.9336(5) 0.085(3) Uani 1 1 d . . .
O3B O 0.7915(6) 0.8806(5) 0.9491(5) 0.070(3) Uani 1 1 d . . .
Cl1L Cl 0.73379(16) 0.80670(18) 0.66308(15) 0.0535(6) Uani 1 1 d . . .
C1L C 0.7766(9) 0.7331(9) 0.7313(8) 0.072(3) Uani 1 1 d U . .
H1LA H 0.8355 0.7199 0.7185 0.087 Uiso 1 1 calc R . .
H1LB H 0.7436 0.6814 0.7433 0.087 Uiso 1 1 calc R . .
Cl2L Cl 0.7756(2) 0.7713(3) 0.80570(18) 0.0773(9) Uani 1 1 d . . .
S1T S 0.8085(3) 0.5713(3) 0.5768(3) 0.0990(14) Uani 1 1 d U . .
O1T O 0.8891(7) 0.5303(7) 0.5676(7) 0.089(3) Uani 1 1 d U . .
F1T F 0.8948(9) 0.6925(9) 0.4969(8) 0.151(5) Uani 1 1 d DU . .
C1T C 0.8366(7) 0.6706(9) 0.5478(7) 0.084(4) Uani 1 1 d DU . .
F2T F 0.8834(6) 0.7036(6) 0.5833(6) 0.099(3) Uani 1 1 d DU . .
O2T O 0.7759(14) 0.5700(14) 0.6538(14) 0.192(9) Uani 1 1 d U . .
F3T F 0.7749(9) 0.7272(9) 0.5309(10) 0.163(6) Uani 1 1 d DU . .
O3T O 0.7459(13) 0.5627(13) 0.5282(13) 0.171(7) Uani 1 1 d U . .
F1D F 0.2245(5) 0.7622(6) 1.0256(4) 0.075(2) Uani 1 1 d . . .
O1D O 0.3481(5) 0.6799(5) 0.9543(5) 0.062(2) Uani 1 1 d . . .
C1D C 0.2368(7) 0.7961(9) 0.9563(8) 0.070(4) Uani 1 1 d . . .
S2D S 0.27394(16) 0.71371(19) 0.92037(14) 0.0519(6) Uani 1 1 d . . .
O2D O 0.2885(5) 0.7612(7) 0.8483(5) 0.073(3) Uani 1 1 d . . .
F2D F 0.2966(6) 0.8519(5) 0.9475(5) 0.093(3) Uani 1 1 d . . .
O3D O 0.2082(7) 0.6537(8) 0.9359(6) 0.096(4) Uani 1 1 d . . .
F3D F 0.1672(6) 0.8274(7) 0.9339(6) 0.107(3) Uani 1 1 d U . .
O1W O 1.1885(5) 0.8832(5) 0.7627(5) 0.0598(19) Uani 1 1 d U . .
O2W O 0.6779(8) 0.5420(8) 0.7629(7) 0.052(3) Uani 0.604(16) 1 d PU A 1
O2W' O 0.6721(5) 0.6391(6) 0.6970(5) 0.006(2) Uani 0.396(16) 1 d PU A 2
O3W O 0.5376(9) 0.5073(8) 1.4355(9) 0.096(4) Uani 0.840(18) 1 d PU B 1
O3W' O 0.6782(15) 0.4396(17) 1.4432(14) 0.015(7) Uani 0.160(18) 1 d PU B 2

loop_
_atom_site_aniso_label
_atom_site_aniso_U_11
_atom_site_aniso_U_22
_atom_site_aniso_U_33
_atom_site_aniso_U_23
_atom_site_aniso_U_13
_atom_site_aniso_U_12
C1 0.027(3) 0.042(4) 0.023(4) -0.015(3) 0.000(3) 0.001(3)
Fe1 0.0186(4) 0.0419(6) 0.0402(7) -0.0289(5) 0.0011(4) -0.0002(4)
N1 0.019(2) 0.037(3) 0.020(3) -0.019(3) 0.000(2) 0.001(2)
O1 0.054(4) 0.061(4) 0.032(4) -0.003(3) -0.013(3) -0.029(3)
P1 0.0136(6) 0.0333(10) 0.0235(9) -0.0169(7) -0.0008(6) 0.0024(6)
Pd1 0.0132(2) 0.0363(3) 0.0239(3) -0.0203(2) -0.00306(16) 0.00183(18)
C2 0.021(3) 0.042(4) 0.024(4) -0.013(3) -0.002(2) 0.008(3)
Fe2 0.0159(4) 0.0422(6) 0.0352(6) -0.0254(5) 0.0020(4) -0.0014(4)
N2 0.017(2) 0.040(4) 0.027(4) -0.011(3) -0.002(2) 0.002(2)
O2 0.043(4) 0.065(5) 0.061(5) -0.024(4) -0.006(3) 0.000(3)
P2 0.0134(6) 0.0373(10) 0.0253(9) -0.0209(8) -0.0011(6) 0.0021(6)
Pd2 0.0143(2) 0.0311(3) 0.0294(3) -0.0160(2) -0.00435(17) -0.00103(17)
C3 0.021(3) 0.033(4) 0.028(4) -0.015(3) 0.001(2) -0.001(3)
N3 0.029(3) 0.046(4) 0.032(4) -0.018(3) -0.006(3) 0.002(3)
P3 0.0115(6) 0.0419(11) 0.0279(10) -0.0202(8) -0.0012(6) -0.0009(6)
C4 0.022(3) 0.033(4) 0.027(4) -0.019(3) 0.000(2) 0.001(3)
N4 0.027(3) 0.028(3) 0.021(3) -0.012(2) -0.002(2) -0.003(2)
P4 0.0122(6) 0.0311(10) 0.0374(11) -0.0194(8) -0.0020(6) -0.0003(6)
C5 0.021(3) 0.044(4) 0.022(4) -0.021(3) -0.006(2) 0.005(3)
N5 0.022(3) 0.029(3) 0.033(4) -0.013(3) -0.007(2) -0.001(2)
C6 0.024(3) 0.037(4) 0.024(4) -0.010(3) 0.003(3) 0.010(3)
N6 0.043(4) 0.054(5) 0.051(6) -0.017(4) -0.030(4) 0.012(3)
C7 0.024(3) 0.042(5) 0.034(5) -0.009(4) -0.001(3) 0.001(3)
N7 0.035(4) 0.057(5) 0.043(5) -0.022(4) -0.007(3) -0.006(3)
C8 0.041(4) 0.053(5) 0.028(5) -0.024(4) -0.010(3) 0.014(4)
N8 0.018(2) 0.039(4) 0.036(4) -0.026(3) 0.000(2) 0.001(2)
C9 0.028(3) 0.039(4) 0.024(4) -0.016(3) -0.010(3) 0.007(3)
C10 0.030(3) 0.039(4) 0.034(5) -0.022(4) -0.008(3) 0.003(3)
C11 0.030(3) 0.037(4) 0.034(5) -0.018(3) -0.002(3) -0.006(3)
C12 0.034(4) 0.035(4) 0.026(4) -0.017(3) -0.007(3) 0.007(3)
C13 0.036(4) 0.035(4) 0.027(4) -0.014(3) -0.003(3) 0.006(3)
C14 0.025(3) 0.028(4) 0.039(5) -0.012(3) -0.011(3) -0.002(3)
C15 0.029(3) 0.033(4) 0.049(5) -0.025(4) -0.016(3) 0.001(3)
C16 0.030(3) 0.035(4) 0.044(5) -0.018(4) -0.017(3) -0.001(3)
C17 0.036(4) 0.031(4) 0.033(5) -0.009(3) -0.015(3) 0.000(3)
C18 0.030(3) 0.029(4) 0.033(4) -0.014(3) -0.007(3) -0.002(3)
C19 0.045(5) 0.038(5) 0.053(6) -0.022(4) -0.026(4) 0.005(4)
C20 0.029(4) 0.046(5) 0.060(7) -0.032(5) 0.002(4) -0.010(3)
C21 0.034(4) 0.035(5) 0.062(7) -0.018(4) -0.027(4) 0.000(3)
C22 0.022(3) 0.035(4) 0.079(8) -0.035(5) -0.018(4) 0.006(3)
C23 0.024(3) 0.048(5) 0.057(6) -0.032(5) -0.015(3) 0.006(3)
C24 0.024(3) 0.050(5) 0.039(5) -0.033(4) -0.012(3) 0.008(3)
C25 0.017(3) 0.034(4) 0.047(5) -0.025(4) -0.011(3) 0.002(3)
C26 0.022(3) 0.033(4) 0.046(5) -0.017(4) -0.009(3) 0.006(3)
C27 0.015(3) 0.042(4) 0.038(4) -0.028(4) -0.003(2) 0.002(3)
C28 0.019(3) 0.047(5) 0.030(4) -0.018(3) -0.003(3) -0.002(3)
C29 0.025(3) 0.086(7) 0.041(5) -0.045(5) -0.003(3) 0.002(4)
C30 0.026(4) 0.064(6) 0.065(7) -0.045(5) -0.003(4) -0.005(4)
C31 0.020(3) 0.044(5) 0.061(6) -0.033(4) -0.003(3) -0.001(3)
C32 0.020(3) 0.041(5) 0.046(5) -0.024(4) -0.002(3) 0.007(3)
C33 0.017(3) 0.039(4) 0.027(4) -0.020(3) 0.001(2) 0.004(3)
C34 0.022(3) 0.047(5) 0.044(5) -0.037(4) 0.003(3) 0.002(3)
C35 0.025(3) 0.046(5) 0.059(6) -0.034(4) -0.001(3) 0.006(3)
C36 0.032(4) 0.039(5) 0.068(7) -0.031(5) -0.001(4) 0.009(3)
C37 0.017(3) 0.031(4) 0.027(4) -0.016(3) -0.002(2) 0.001(2)
C38 0.019(3) 0.046(5) 0.035(5) -0.019(4) -0.002(3) 0.002(3)
C39 0.028(3) 0.047(5) 0.031(5) -0.014(4) -0.015(3) 0.004(3)
C40 0.018(3) 0.038(4) 0.055(6) -0.024(4) -0.012(3) 0.007(3)
C41 0.018(3) 0.046(5) 0.046(5) -0.024(4) -0.004(3) 0.010(3)
C42 0.016(3) 0.040(4) 0.031(4) -0.015(3) 0.001(2) 0.002(3)
C43 0.027(3) 0.035(4) 0.024(4) -0.010(3) -0.003(3) 0.011(3)
C44 0.057(6) 0.050(6) 0.038(6) -0.007(4) -0.013(4) -0.010(4)
C45 0.092(9) 0.057(7) 0.042(7) -0.003(5) -0.004(6) -0.014(6)
C46 0.094(9) 0.073(9) 0.029(6) 0.009(5) -0.003(6) -0.007(7)
C47 0.078(7) 0.061(7) 0.027(5) -0.010(5) -0.010(5) 0.008(5)
C48 0.038(4) 0.059(6) 0.036(5) -0.017(4) -0.009(3) 0.001(4)
C49 0.015(3) 0.039(4) 0.026(4) -0.017(3) -0.001(2) 0.000(2)
C50 0.024(3) 0.048(5) 0.025(4) -0.019(3) -0.010(3) 0.006(3)
C51 0.030(4) 0.058(6) 0.034(5) -0.023(4) -0.001(3) -0.001(3)
C52 0.029(4) 0.052(5) 0.040(5) -0.010(4) -0.009(3) -0.001(3)
C53 0.027(4) 0.051(5) 0.041(5) -0.009(4) -0.004(3) 0.009(3)
C54 0.019(3) 0.045(5) 0.032(4) -0.015(3) 0.001(3) 0.007(3)
C55 0.015(3) 0.031(4) 0.034(4) -0.020(3) 0.003(2) -0.002(2)
C56 0.024(3) 0.041(4) 0.032(4) -0.016(3) 0.000(3) -0.007(3)
C57 0.037(4) 0.042(5) 0.030(5) -0.016(4) -0.002(3) -0.002(3)
C58 0.028(3) 0.032(4) 0.044(5) -0.014(4) 0.008(3) -0.006(3)
C59 0.019(3) 0.044(5) 0.047(5) -0.022(4) -0.002(3) 0.000(3)
C60 0.020(3) 0.045(4) 0.028(4) -0.022(3) -0.006(3) 0.002(3)
C61 0.013(3) 0.045(4) 0.031(4) -0.022(3) -0.005(2) 0.009(3)
C62 0.015(3) 0.048(5) 0.044(5) -0.026(4) -0.002(3) 0.000(3)
C63 0.023(3) 0.062(6) 0.034(5) -0.030(4) -0.006(3) 0.004(3)
C64 0.041(4) 0.054(6) 0.029(5) -0.018(4) -0.006(3) 0.002(4)
C65 0.028(3) 0.037(4) 0.038(5) -0.021(4) -0.003(3) 0.002(3)
C66 0.019(3) 0.047(5) 0.062(6) -0.039(4) -0.013(3) 0.009(3)
C67 0.016(3) 0.066(6) 0.088(8) -0.057(6) -0.007(4) 0.009(3)
C68 0.021(3) 0.106(9) 0.080(8) -0.077(8) 0.009(4) 0.001(4)
C69 0.018(3) 0.077(7) 0.056(6) -0.041(5) 0.010(3) -0.006(4)
C70 0.008(2) 0.046(5) 0.060(6) -0.034(4) 0.000(3) 0.004(3)
C71 0.018(3) 0.052(5) 0.045(5) -0.033(4) -0.001(3) -0.002(3)
C72 0.021(3) 0.068(6) 0.045(6) -0.034(5) 0.000(3) -0.001(3)
C73 0.020(3) 0.088(8) 0.078(8) -0.064(7) 0.009(4) -0.005(4)
C74 0.024(4) 0.062(6) 0.085(9) -0.050(6) -0.007(4) 0.010(4)
C75 0.033(4) 0.055(6) 0.084(9) -0.044(6) -0.020(4) 0.014(4)
C76 0.022(3) 0.050(5) 0.063(6) -0.038(5) -0.010(3) 0.011(3)
C77 0.029(3) 0.035(4) 0.033(5) -0.014(3) 0.003(3) -0.010(3)
C78 0.031(4) 0.057(5) 0.025(4) -0.017(4) -0.003(3) -0.013(3)
C79 0.051(5) 0.062(6) 0.020(4) -0.013(4) -0.005(3) -0.027(4)
C80 0.074(7) 0.042(5) 0.033(5) -0.007(4) 0.000(5) -0.034(5)
C81 0.082(7) 0.039(5) 0.038(6) -0.008(4) -0.016(5) -0.016(5)
C82 0.049(5) 0.039(5) 0.031(5) -0.014(4) -0.007(3) -0.013(4)
C83 0.020(3) 0.033(4) 0.038(5) -0.014(3) 0.001(3) -0.005(3)
C84 0.024(3) 0.041(4) 0.039(5) -0.022(4) 0.001(3) -0.002(3)
C85 0.038(4) 0.035(4) 0.039(5) -0.017(4) -0.006(3) 0.003(3)
C86 0.044(5) 0.042(5) 0.049(6) -0.009(4) -0.005(4) -0.013(4)
C87 0.024(4) 0.062(6) 0.068(8) -0.019(5) 0.004(4) -0.014(4)
C88 0.020(3) 0.044(5) 0.062(7) -0.022(4) 0.005(3) -0.007(3)
C89 0.014(3) 0.033(4) 0.049(5) -0.020(4) -0.002(3) 0.003(2)
C90 0.023(3) 0.040(5) 0.054(6) -0.027(4) -0.011(3) 0.002(3)
C91 0.020(3) 0.043(5) 0.061(6) -0.023(4) -0.015(3) 0.002(3)
C92 0.023(3) 0.049(5) 0.059(6) -0.029(5) -0.017(3) 0.007(3)
C93 0.031(4) 0.024(4) 0.050(6) -0.014(4) -0.005(3) 0.004(3)
C94 0.018(3) 0.040(4) 0.041(5) -0.020(4) -0.005(3) 0.002(3)
S1A 0.0219(7) 0.0488(12) 0.0264(10) -0.0200(8) -0.0059(6) 0.0113(7)
O1A 0.036(3) 0.075(5) 0.037(4) -0.012(3) -0.017(3) 0.009(3)
F1A 0.047(3) 0.067(4) 0.064(4) -0.045(3) -0.004(3) -0.004(3)
C1A 0.024(3) 0.059(5) 0.036(5) -0.028(4) -0.006(3) -0.001(3)
O2A 0.054(4) 0.056(4) 0.049(5) -0.033(3) 0.008(3) 0.004(3)
F2A 0.057(3) 0.056(4) 0.046(4) -0.015(3) -0.018(3) -0.001(3)
O3A 0.021(2) 0.049(4) 0.038(3) -0.023(3) -0.003(2) 0.006(2)
F3A 0.028(2) 0.085(4) 0.059(4) -0.034(3) -0.003(2) -0.002(2)
S1B 0.0444(10) 0.0338(11) 0.0312(11) -0.0159(8) -0.0070(8) 0.0032(8)
O1B 0.068(4) 0.057(4) 0.043(4) -0.028(3) 0.022(4) -0.019(3)
F1B 0.045(3) 0.070(4) 0.078(5) -0.047(4) 0.006(3) -0.016(3)
C1B 0.036(4) 0.046(5) 0.027(4) -0.015(4) -0.002(3) -0.007(3)
O2B 0.071(5) 0.059(4) 0.031(4) -0.019(3) -0.008(3) -0.021(3)
F2B 0.120(6) 0.086(5) 0.034(4) -0.026(3) 0.026(4) -0.044(5)
F3B 0.088(5) 0.105(6) 0.083(6) -0.061(5) -0.037(4) 0.057(5)
O3B 0.074(5) 0.066(5) 0.087(7) -0.045(5) -0.038(5) 0.033(4)
Cl1L 0.0466(12) 0.0606(16) 0.0519(16) -0.0166(12) -0.0001(10) 0.0080(10)
C1L 0.072(5) 0.069(5) 0.073(5) -0.016(4) -0.010(4) -0.003(4)
Cl2L 0.0712(19) 0.103(3) 0.0489(19) -0.0105(17) 0.0000(14) -0.0153(17)
S1T 0.085(2) 0.094(3) 0.129(3) -0.055(2) 0.029(2) -0.030(2)
O1T 0.091(5) 0.076(4) 0.109(5) -0.041(4) -0.005(4) 0.004(4)
F1T 0.141(6) 0.153(6) 0.143(7) -0.019(4) -0.005(5) -0.018(4)
C1T 0.088(6) 0.089(6) 0.082(6) -0.036(4) -0.006(4) 0.004(4)
F2T 0.097(4) 0.099(4) 0.111(5) -0.042(4) -0.014(4) -0.013(4)
O2T 0.191(9) 0.192(9) 0.188(10) -0.055(5) -0.004(5) -0.009(5)
F3T 0.166(7) 0.161(7) 0.169(7) -0.055(5) -0.031(5) 0.002(5)
O3T 0.173(8) 0.172(8) 0.176(9) -0.062(5) -0.017(5) -0.010(5)
F1D 0.074(4) 0.116(6) 0.041(4) -0.033(4) 0.006(3) -0.009(4)
O1D 0.065(5) 0.061(5) 0.063(6) -0.025(4) -0.013(4) 0.009(4)
C1D 0.033(5) 0.085(9) 0.098(11) -0.045(8) 0.025(6) 0.003(5)
S2D 0.0464(12) 0.0743(18) 0.0369(14) -0.0199(12) -0.0011(10) -0.0042(11)
O2D 0.059(5) 0.115(7) 0.041(5) -0.022(5) -0.002(4) 0.030(5)
F2D 0.122(7) 0.051(4) 0.098(7) -0.022(4) 0.031(6) 0.001(4)
O3D 0.102(8) 0.127(9) 0.061(7) -0.021(6) -0.026(5) -0.058(7)
F3D 0.091(4) 0.127(5) 0.102(5) -0.038(4) -0.005(4) 0.034(4)
O1W 0.057(3) 0.061(4) 0.061(4) -0.016(3) -0.013(3) 0.003(3)
O2W 0.055(5) 0.053(5) 0.055(5) -0.027(4) -0.009(4) 0.021(4)
O2W' 0.005(3) 0.007(3) 0.006(3) -0.0016(12) -0.0011(10) -0.0002(10)
O3W 0.101(6) 0.089(6) 0.108(6) -0.044(4) 0.003(4) -0.015(4)
O3W' 0.013(8) 0.021(9) 0.014(9) -0.009(5) -0.002(4) 0.001(4)

loop_
_atom_type_symbol
_atom_type_description
_atom_type_scat_dispersion_real
_atom_type_scat_dispersion_imag
_atom_type_scat_source
C C 0.0033 0.0016 'International Tables Vol C Tables 4.2.6.8 and 6.1.1.4'
H H 0.0000 0.0000 'International Tables Vol C Tables 4.2.6.8 and 6.1.1.4'
N N 0.0061 0.0033 'International Tables Vol C Tables 4.2.6.8 and 6.1.1.4'
O O 0.0106 0.0060 'International Tables Vol C Tables 4.2.6.8 and 6.1.1.4'
F F 0.0171 0.0103 'International Tables Vol C Tables 4.2.6.8 and 6.1.1.4'
P P 0.1023 0.0942 'International Tables Vol C Tables 4.2.6.8 and 6.1.1.4'
S S 0.1246 0.1234 'International Tables Vol C Tables 4.2.6.8 and 6.1.1.4'
Fe Fe 0.3463 0.8444 'International Tables Vol C Tables 4.2.6.8 and 6.1.1.4'
Pd Pd -0.9988 1.0072 'International Tables Vol C Tables 4.2.6.8 and 6.1.1.4'
Cl Cl 0.1484 0.1585 'International Tables Vol C Tables 4.2.6.8 and 6.1.1.4'

loop_
_geom_angle_atom_site_label_1
_geom_angle_atom_site_label_2
_geom_angle_atom_site_label_3
_geom_angle
_geom_angle_site_symmetry_1
_geom_angle_site_symmetry_3
_geom_angle_publ_flag
N1 C1 C2 122.3(7) . . ?
C27 Fe1 C28 42.3(3) . . ?
C27 Fe1 C33 111.0(3) . . ?
C28 Fe1 C33 109.1(3) . . ?
C27 Fe1 C32 107.2(3) . . ?
C28 Fe1 C32 135.4(3) . . ?
C33 Fe1 C32 42.0(3) . . ?
C27 Fe1 C31 41.5(3) . . ?
C28 Fe1 C31 69.9(4) . . ?
C33 Fe1 C31 141.4(3) . . ?
C32 Fe1 C31 110.5(4) . . ?
C27 Fe1 C29 70.2(3) . . ?
C28 Fe1 C29 41.5(3) . . ?
C33 Fe1 C29 136.8(4) . . ?
C32 Fe1 C29 176.9(3) . . ?
C31 Fe1 C29 68.8(4) . . ?
C27 Fe1 C34 142.8(3) . . ?
C28 Fe1 C34 113.1(3) . . ?
C33 Fe1 C34 41.5(3) . . ?
C32 Fe1 C34 69.8(3) . . ?
C31 Fe1 C34 175.6(3) . . ?
C29 Fe1 C34 111.1(4) . . ?
C27 Fe1 C36 134.1(4) . . ?
C28 Fe1 C36 175.7(4) . . ?
C33 Fe1 C36 69.3(3) . . ?
C32 Fe1 C36 40.9(3) . . ?
C31 Fe1 C36 108.7(4) . . ?
C29 Fe1 C36 142.2(4) . . ?
C34 Fe1 C36 68.5(4) . . ?
C27 Fe1 C30 69.3(3) . . ?
C28 Fe1 C30 68.6(4) . . ?
C33 Fe1 C30 176.5(4) . . ?
C32 Fe1 C30 141.5(4) . . ?
C31 Fe1 C30 40.9(4) . . ?
C29 Fe1 C30 39.7(4) . . ?
C34 Fe1 C30 136.4(3) . . ?
C36 Fe1 C30 113.2(4) . . ?
C27 Fe1 C35 174.2(4) . . ?
C28 Fe1 C35 143.4(4) . . ?
C33 Fe1 C35 69.4(3) . . ?
C32 Fe1 C35 69.0(3) . . ?
C31 Fe1 C35 134.9(3) . . ?
C29 Fe1 C35 113.7(4) . . ?
C34 Fe1 C35 40.9(3) . . ?
C36 Fe1 C35 40.2(4) . . ?
C30 Fe1 C35 110.7(3) . . ?
C5 N1 C1 118.4(6) . . ?
C5 N1 Pd1 120.6(5) . . ?
C1 N1 Pd1 121.0(5) . . ?
C27 P1 C43 112.5(4) . . ?
C27 P1 C37 102.9(3) . . ?
C43 P1 C37 103.2(3) . . ?
C27 P1 Pd1 113.4(2) . . ?
C43 P1 Pd1 113.1(3) . . ?
C37 P1 Pd1 110.8(2) . . ?
N1 Pd1 N8 85.8(2) . . ?
N1 Pd1 P1 89.27(16) . . ?
N8 Pd1 P1 172.8(2) . . ?
N1 Pd1 P2 171.34(16) . . ?
N8 Pd1 P2 87.06(16) . . ?
P1 Pd1 P2 98.31(6) . . ?
C1 C2 C3 119.8(7) . . ?
C70 Fe2 C61 110.4(3) . . ?
C70 Fe2 C65 109.2(3) . . ?
C61 Fe2 C65 42.0(3) . . ?
C70 Fe2 C69 41.3(4) . . ?
C61 Fe2 C69 139.2(3) . . ?
C65 Fe2 C69 109.7(4) . . ?
C70 Fe2 C66 42.0(3) . . ?
C61 Fe2 C66 111.1(3) . . ?
C65 Fe2 C66 139.1(3) . . ?
C69 Fe2 C66 69.3(4) . . ?
C70 Fe2 C62 140.2(4) . . ?
C61 Fe2 C62 41.4(3) . . ?
C65 Fe2 C62 69.9(3) . . ?
C69 Fe2 C62 178.4(4) . . ?
C66 Fe2 C62 112.0(4) . . ?
C70 Fe2 C68 69.2(4) . . ?
C61 Fe2 C68 179.3(5) . . ?
C65 Fe2 C68 138.6(5) . . ?
C69 Fe2 C68 40.8(4) . . ?
C66 Fe2 C68 68.2(5) . . ?
C62 Fe2 C68 138.6(3) . . ?
C70 Fe2 C64 137.2(4) . . ?
C61 Fe2 C64 69.3(3) . . ?
C65 Fe2 C64 40.7(3) . . ?
C69 Fe2 C64 109.9(4) . . ?
C66 Fe2 C64 179.1(3) . . ?
C62 Fe2 C64 68.8(4) . . ?
C68 Fe2 C64 111.4(5) . . ?
C70 Fe2 C67 69.5(3) . . ?
C61 Fe2 C67 138.8(4) . . ?
C65 Fe2 C67 178.6(3) . . ?
C69 Fe2 C67 68.9(4) . . ?
C66 Fe2 C67 40.3(4) . . ?
C62 Fe2 C67 111.5(3) . . ?
C68 Fe2 C67 40.5(5) . . ?
C64 Fe2 C67 139.9(4) . . ?
C70 Fe2 C63 177.4(4) . . ?
C61 Fe2 C63 69.0(3) . . ?
C65 Fe2 C63 68.6(3) . . ?
C69 Fe2 C63 137.6(4) . . ?
C66 Fe2 C63 140.5(4) . . ?
C62 Fe2 C63 40.8(4) . . ?
C68 Fe2 C63 111.4(4) . . ?
C64 Fe2 C63 40.3(4) . . ?
C67 Fe2 C63 112.6(3) . . ?
C7 N2 C6 120.3(7) . . ?
C33 P2 C49 101.4(4) . . ?
C33 P2 C55 105.0(3) . . ?
C49 P2 C55 106.6(3) . . ?
C33 P2 Pd1 123.7(2) . . ?
C49 P2 Pd1 109.9(2) . . ?
C55 P2 Pd1 108.9(2) . . ?
N5 Pd2 N4 84.7(2) . . ?
N5 Pd2 P3 171.68(17) . . ?
N4 Pd2 P3 88.86(17) . . ?
N5 Pd2 P4 87.53(18) . . ?
N4 Pd2 P4 171.94(18) . . ?
P3 Pd2 P4 99.08(7) . . ?
C2 C3 C4 117.8(6) . . ?
C2 C3 C6 123.4(7) . . ?
C4 C3 C6 118.7(6) . . ?
C7 N3 C8 120.4(7) . . ?
C77 P3 C61 103.2(4) . . ?
C77 P3 C71 107.0(4) . . ?
C61 P3 C71 101.7(4) . . ?
C77 P3 Pd2 108.9(3) . . ?
C61 P3 Pd2 122.1(2) . . ?
C71 P3 Pd2 112.8(2) . . ?
C5 C4 C3 117.4(6) . . ?
C12 N4 C11 116.1(7) . . ?
C12 N4 Pd2 125.8(5) . . ?
C11 N4 Pd2 117.6(5) . . ?
C83 P4 C70 107.8(4) . . ?
C83 P4 C89 105.8(4) . . ?
C70 P4 C89 104.3(3) . . ?
C83 P4 Pd2 109.6(2) . . ?
C70 P4 Pd2 120.0(2) . . ?
C89 P4 Pd2 108.4(3) . . ?
N1 C5 C4 124.2(7) . . ?
C14 N5 C18 119.2(7) . . ?
C14 N5 Pd2 120.0(5) . . ?
C18 N5 Pd2 120.7(5) . . ?
N2 C6 C3 112.2(6) . . ?
C20 N6 C19 117.6(9) . . ?
O1 C7 N2 122.4(9) . . ?
O1 C7 N3 122.2(8) . . ?
N2 C7 N3 115.4(7) . . ?
C20 N7 C21 120.0(8) . . ?
N3 C8 C9 116.7(7) . . ?
C25 N8 C24 119.4(7) . . ?
C25 N8 Pd1 116.0(5) . . ?
C24 N8 Pd1 124.7(6) . . ?
C13 C9 C10 116.7(7) . . ?
C13 C9 C8 124.3(8) . . ?
C10 C9 C8 118.9(7) . . ?
C11 C10 C9 120.7(7) . . ?
N4 C11 C10 122.9(8) . . ?
N4 C12 C13 123.5(7) . . ?
C12 C13 C9 119.9(8) . . ?
N5 C14 C15 121.7(8) . . ?
C16 C15 C14 120.6(7) . . ?
C15 C16 C17 116.9(7) . . ?
C15 C16 C19 118.9(7) . . ?
C17 C16 C19 124.1(8) . . ?
C18 C17 C16 120.6(8) . . ?
N5 C18 C17 121.0(7) . . ?
N6 C19 C16 114.2(7) . . ?
O2 C20 N6 125.6(10) . . ?
O2 C20 N7 120.1(10) . . ?
N6 C20 N7 114.3(8) . . ?
N7 C21 C22 115.2(8) . . ?
C23 C22 C26 119.7(8) . . ?
C23 C22 C21 118.3(8) . . ?
C26 C22 C21 122.0(10) . . ?
C22 C23 C24 119.8(8) . . ?
N8 C24 C23 121.3(9) . . ?
N8 C25 C26 122.1(7) . . ?
C25 C26 C22 117.7(9) . . ?
C31 C27 C28 107.2(7) . . ?
C31 C27 P1 132.1(7) . . ?
C28 C27 P1 120.6(6) . . ?
C31 C27 Fe1 70.5(4) . . ?
C28 C27 Fe1 69.0(4) . . ?
P1 C27 Fe1 122.9(4) . . ?
C29 C28 C27 107.6(8) . . ?
C29 C28 Fe1 70.5(6) . . ?
C27 C28 Fe1 68.7(5) . . ?
C30 C29 C28 108.4(8) . . ?
C30 C29 Fe1 71.1(6) . . ?
C28 C29 Fe1 68.0(5) . . ?
C29 C30 C31 109.0(7) . . ?
C29 C30 Fe1 69.2(5) . . ?
C31 C30 Fe1 68.4(5) . . ?
C27 C31 C30 107.8(8) . . ?
C27 C31 Fe1 68.0(4) . . ?
C30 C31 Fe1 70.7(5) . . ?
C36 C32 C33 107.0(8) . . ?
C36 C32 Fe1 70.3(6) . . ?
C33 C32 Fe1 68.3(5) . . ?
C34 C33 C32 107.8(7) . . ?
C34 C33 P2 129.9(6) . . ?
C32 C33 P2 122.3(5) . . ?
C34 C33 Fe1 70.5(4) . . ?
C32 C33 Fe1 69.7(4) . . ?
P2 C33 Fe1 123.3(4) . . ?
C33 C34 C35 107.9(8) . . ?
C33 C34 Fe1 68.0(4) . . ?
C35 C34 Fe1 70.6(4) . . ?
C36 C35 C34 107.6(7) . . ?
C36 C35 Fe1 69.0(5) . . ?
C34 C35 Fe1 68.6(4) . . ?
C35 C36 C32 109.7(8) . . ?
C35 C36 Fe1 70.7(6) . . ?
C32 C36 Fe1 68.8(5) . . ?
C38 C37 C42 120.4(6) . . ?
C38 C37 P1 119.5(5) . . ?
C42 C37 P1 120.1(6) . . ?
C37 C38 C39 119.9(7) . . ?
C40 C39 C38 119.8(8) . . ?
C41 C40 C39 121.1(7) . . ?
C40 C41 C42 119.6(7) . . ?
C41 C42 C37 119.1(8) . . ?
C44 C43 C48 118.7(8) . . ?
C44 C43 P1 122.6(7) . . ?
C48 C43 P1 117.4(7) . . ?
C45 C44 C43 120.6(11) . . ?
C46 C45 C44 119.3(12) . . ?
C45 C46 C47 123.1(11) . . ?
C46 C47 C48 117.6(11) . . ?
C47 C48 C43 120.7(10) . . ?
C50 C49 C54 118.4(7) . . ?
C50 C49 P2 121.8(5) . . ?
C54 C49 P2 119.8(6) . . ?
C51 C50 C49 120.7(7) . . ?
C50 C51 C52 120.9(8) . . ?
C51 C52 C53 118.0(9) . . ?
C54 C53 C52 122.3(8) . . ?
C53 C54 C49 119.6(7) . . ?
C56 C55 C60 119.3(7) . . ?
C56 C55 P2 119.9(5) . . ?
C60 C55 P2 120.4(6) . . ?
C55 C56 C57 121.4(7) . . ?
C56 C57 C58 118.0(8) . . ?
C59 C58 C57 120.9(8) . . ?
C58 C59 C60 121.2(7) . . ?
C59 C60 C55 119.1(8) . . ?
C62 C61 C65 107.9(7) . . ?
C62 C61 P3 124.3(7) . . ?
C65 C61 P3 127.8(6) . . ?
C62 C61 Fe2 70.8(4) . . ?
C65 C61 Fe2 69.2(4) . . ?
P3 C61 Fe2 123.6(4) . . ?
C61 C62 C63 107.5(7) . . ?
C61 C62 Fe2 67.7(4) . . ?
C63 C62 Fe2 71.0(4) . . ?
C64 C63 C62 108.0(7) . . ?
C64 C63 Fe2 69.1(5) . . ?
C62 C63 Fe2 68.2(4) . . ?
C65 C64 C63 108.5(8) . . ?
C65 C64 Fe2 67.7(5) . . ?
C63 C64 Fe2 70.7(5) . . ?
C64 C65 C61 108.1(7) . . ?
C64 C65 Fe2 71.6(5) . . ?
C61 C65 Fe2 68.7(4) . . ?
C67 C66 C70 108.3(9) . . ?
C67 C66 Fe2 71.0(6) . . ?
C70 C66 Fe2 67.5(5) . . ?
C66 C67 C68 107.6(8) . . ?
C66 C67 Fe2 68.7(5) . . ?
C68 C67 Fe2 69.3(5) . . ?
C69 C68 C67 108.7(10) . . ?
C69 C68 Fe2 68.8(4) . . ?
C67 C68 Fe2 70.2(5) . . ?
C70 C69 C68 107.8(10) . . ?
C70 C69 Fe2 68.0(4) . . ?
C68 C69 Fe2 70.4(5) . . ?
C69 C70 C66 107.5(8) . . ?
C69 C70 P4 127.3(7) . . ?
C66 C70 P4 125.1(7) . . ?
C69 C70 Fe2 70.7(5) . . ?
C66 C70 Fe2 70.4(4) . . ?
P4 C70 Fe2 122.1(3) . . ?
C76 C71 C72 118.3(8) . . ?
C76 C71 P3 120.2(6) . . ?
C72 C71 P3 121.3(8) . . ?
C71 C72 C73 118.7(10) . . ?
C74 C73 C72 121.6(9) . . ?
C75 C74 C73 119.9(8) . . ?
C74 C75 C76 119.4(12) . . ?
C71 C76 C75 122.0(10) . . ?
C82 C77 C78 119.8(8) . . ?
C82 C77 P3 120.0(6) . . ?
C78 C77 P3 119.7(7) . . ?
C79 C78 C77 120.0(9) . . ?
C78 C79 C80 119.3(8) . . ?
C79 C80 C81 121.6(9) . . ?
C82 C81 C80 119.1(11) . . ?
C81 C82 C77 120.0(9) . . ?
C84 C83 C88 119.0(8) . . ?
C84 C83 P4 120.3(6) . . ?
C88 C83 P4 120.7(6) . . ?
C83 C84 C85 120.4(7) . . ?
C86 C85 C84 119.7(8) . . ?
C87 C86 C85 121.6(9) . . ?
C86 C87 C88 119.2(9) . . ?
C83 C88 C87 120.1(8) . . ?
C94 C89 C90 120.3(7) . . ?
C94 C89 P4 118.3(5) . . ?
C90 C89 P4 121.2(6) . . ?
C89 C90 C91 117.8(8) . . ?
C92 C91 C90 121.9(7) . . ?
C91 C92 C93 119.2(7) . . ?
C94 C93 C92 120.1(8) . . ?
C93 C94 C89 120.7(7) . . ?
O2A S1A O1A 115.0(5) . . ?
O2A S1A O3A 114.9(4) . . ?
O1A S1A O3A 115.3(4) . . ?
O2A S1A C1A 103.0(4) . . ?
O1A S1A C1A 101.9(4) . . ?
O3A S1A C1A 104.1(4) . . ?
F3A C1A F2A 107.6(8) . . ?
F3A C1A F1A 106.7(6) . . ?
F2A C1A F1A 108.0(8) . . ?
F3A C1A S1A 112.1(6) . . ?
F2A C1A S1A 110.9(5) . . ?
F1A C1A S1A 111.3(6) . . ?
O3B S1B O1B 120.2(6) . . ?
O3B S1B O2B 113.2(5) . . ?
O1B S1B O2B 113.3(5) . . ?
O3B S1B C1B 101.3(5) . . ?
O1B S1B C1B 103.2(4) . . ?
O2B S1B C1B 102.5(4) . . ?
F2B C1B F1B 106.6(8) . . ?
F2B C1B F3B 107.5(8) . . ?
F1B C1B F3B 105.0(8) . . ?
F2B C1B S1B 114.4(7) . . ?
F1B C1B S1B 110.8(6) . . ?
F3B C1B S1B 112.0(7) . . ?
Cl1L C1L Cl2L 110.9(8) . . ?
O1T S1T O3T 111.5(10) . . ?
O1T S1T O2T 118.4(11) . . ?
O3T S1T O2T 119.8(12) . . ?
O1T S1T C1T 100.5(6) . . ?
O3T S1T C1T 104.6(10) . . ?
O2T S1T C1T 97.5(9) . . ?
F1T C1T F2T 88.7(11) . . ?
F1T C1T F3T 105.3(14) . . ?
F2T C1T F3T 101.4(12) . . ?
F1T C1T S1T 118.3(11) . . ?
F2T C1T S1T 121.4(11) . . ?
F3T C1T S1T 117.1(10) . . ?
F3D C1D F2D 113.3(13) . . ?
F3D C1D F1D 107.4(9) . . ?
F2D C1D F1D 104.9(12) . . ?
F3D C1D S2D 111.8(12) . . ?
F2D C1D S2D 110.3(7) . . ?
F1D C1D S2D 108.7(10) . . ?
O1D S2D O3D 111.4(6) . . ?
O1D S2D O2D 114.9(5) . . ?
O3D S2D O2D 115.8(6) . . ?
O1D S2D C1D 105.4(6) . . ?
O3D S2D C1D 106.7(7) . . ?
O2D S2D C1D 101.2(7) . . ?

loop_
_geom_bond_atom_site_label_1
_geom_bond_atom_site_label_2
_geom_bond_distance
_geom_bond_site_symmetry_2
_geom_bond_publ_flag
C1 N1 1.343(10) . ?
C1 C2 1.365(10) . ?
Fe1 C27 2.004(6) . ?
Fe1 C28 2.009(9) . ?
Fe1 C33 2.011(7) . ?
Fe1 C32 2.029(9) . ?
Fe1 C31 2.037(7) . ?
Fe1 C29 2.043(10) . ?
Fe1 C34 2.045(7) . ?
Fe1 C36 2.049(10) . ?
Fe1 C30 2.068(9) . ?
Fe1 C35 2.072(7) . ?
N1 C5 1.326(9) . ?
N1 Pd1 2.088(5) . ?
O1 C7 1.228(11) . ?
P1 C27 1.792(7) . ?
P1 C43 1.794(8) . ?
P1 C37 1.824(7) . ?
P1 Pd1 2.3059(18) . ?
Pd1 N8 2.095(6) . ?
Pd1 P2 2.3101(17) . ?
C2 C3 1.395(10) . ?
Fe2 C70 1.991(8) . ?
Fe2 C61 2.000(6) . ?
Fe2 C65 2.006(8) . ?
Fe2 C69 2.027(8) . ?
Fe2 C66 2.030(9) . ?
Fe2 C62 2.041(7) . ?
Fe2 C68 2.048(7) . ?
Fe2 C64 2.057(10) . ?
Fe2 C67 2.061(9) . ?
Fe2 C63 2.078(8) . ?
N2 C7 1.359(11) . ?
N2 C6 1.432(10) . ?
O2 C20 1.219(11) . ?
P2 C33 1.789(7) . ?
P2 C49 1.814(8) . ?
P2 C55 1.822(7) . ?
Pd2 N5 2.103(6) . ?
Pd2 N4 2.106(6) . ?
Pd2 P3 2.2985(18) . ?
Pd2 P4 2.3032(19) . ?
C3 C4 1.420(11) . ?
C3 C6 1.524(9) . ?
N3 C7 1.360(11) . ?
N3 C8 1.423(12) . ?
P3 C77 1.792(8) . ?
P3 C61 1.800(8) . ?
P3 C71 1.835(8) . ?
C4 C5 1.375(9) . ?
N4 C12 1.341(11) . ?
N4 C11 1.350(10) . ?
P4 C83 1.803(8) . ?
P4 C70 1.805(8) . ?
P4 C89 1.830(8) . ?
N5 C14 1.328(10) . ?
N5 C18 1.344(10) . ?
N6 C20 1.328(14) . ?
N6 C19 1.430(11) . ?
N7 C20 1.396(13) . ?
N7 C21 1.404(14) . ?
C8 C9 1.523(11) . ?
N8 C25 1.342(11) . ?
N8 C24 1.351(9) . ?
C9 C13 1.377(11) . ?
C9 C10 1.381(12) . ?
C10 C11 1.364(11) . ?
C12 C13 1.373(11) . ?
C14 C15 1.392(10) . ?
C15 C16 1.369(12) . ?
C16 C17 1.389(11) . ?
C16 C19 1.515(11) . ?
C17 C18 1.384(10) . ?
C21 C22 1.513(11) . ?
C22 C23 1.355(15) . ?
C22 C26 1.412(12) . ?
C23 C24 1.367(12) . ?
C25 C26 1.373(11) . ?
C27 C31 1.433(11) . ?
C27 C28 1.448(11) . ?
C28 C29 1.437(11) . ?
C29 C30 1.396(15) . ?
C30 C31 1.435(13) . ?
C32 C36 1.424(11) . ?
C32 C33 1.447(12) . ?
C33 C34 1.437(9) . ?
C34 C35 1.438(12) . ?
C35 C36 1.418(15) . ?
C37 C38 1.374(12) . ?
C37 C42 1.417(9) . ?
C38 C39 1.396(10) . ?
C39 C40 1.383(12) . ?
C40 C41 1.382(13) . ?
C41 C42 1.394(9) . ?
C43 C44 1.410(13) . ?
C43 C48 1.417(13) . ?
C44 C45 1.393(16) . ?
C45 C46 1.37(2) . ?
C46 C47 1.397(19) . ?
C47 C48 1.409(15) . ?
C49 C50 1.394(10) . ?
C49 C54 1.412(9) . ?
C50 C51 1.376(12) . ?
C51 C52 1.385(12) . ?
C52 C53 1.390(14) . ?
C53 C54 1.358(13) . ?
C55 C56 1.384(12) . ?
C55 C60 1.413(9) . ?
C56 C57 1.394(12) . ?
C57 C58 1.409(12) . ?
C58 C59 1.363(13) . ?
C59 C60 1.383(12) . ?
C61 C62 1.430(10) . ?
C61 C65 1.437(12) . ?
C62 C63 1.436(13) . ?
C63 C64 1.423(13) . ?
C64 C65 1.414(12) . ?
C66 C67 1.409(13) . ?
C66 C70 1.443(12) . ?
C67 C68 1.424(18) . ?
C68 C69 1.421(13) . ?
C69 C70 1.419(14) . ?
C71 C76 1.368(14) . ?
C71 C72 1.397(12) . ?
C72 C73 1.413(12) . ?
C73 C74 1.363(18) . ?
C74 C75 1.355(17) . ?
C75 C76 1.407(11) . ?
C77 C82 1.394(13) . ?
C77 C78 1.410(10) . ?
C78 C79 1.376(13) . ?
C79 C80 1.380(16) . ?
C80 C81 1.397(15) . ?
C81 C82 1.381(13) . ?
C83 C84 1.391(10) . ?
C83 C88 1.403(11) . ?
C84 C85 1.399(13) . ?
C85 C86 1.381(13) . ?
C86 C87 1.363(14) . ?
C87 C88 1.417(15) . ?
C89 C94 1.380(11) . ?
C89 C90 1.396(10) . ?
C90 C91 1.405(11) . ?
C91 C92 1.364(13) . ?
C92 C93 1.395(11) . ?
C93 C94 1.373(11) . ?
S1A O2A 1.424(6) . ?
S1A O1A 1.437(7) . ?
S1A O3A 1.446(5) . ?
S1A C1A 1.817(10) . ?
F1A C1A 1.345(10) . ?
C1A F3A 1.331(9) . ?
C1A F2A 1.332(11) . ?
S1B O3B 1.424(8) . ?
S1B O1B 1.426(8) . ?
S1B O2B 1.446(7) . ?
S1B C1B 1.835(9) . ?
F1B C1B 1.322(10) . ?
C1B F2B 1.294(11) . ?
C1B F3B 1.323(11) . ?
Cl1L C1L 1.726(15) . ?
C1L Cl2L 1.845(17) . ?
S1T O1T 1.459(11) . ?
S1T O3T 1.50(2) . ?
S1T O2T 1.64(3) . ?
S1T C1T 1.664(14) . ?
F1T C1T 1.321(5) . ?
C1T F2T 1.327(5) . ?
C1T F3T 1.328(5) . ?
F1D C1D 1.373(17) . ?
O1D S2D 1.419(9) . ?
C1D F3D 1.259(16) . ?
C1D F2D 1.324(15) . ?
C1D S2D 1.834(12) . ?
S2D O3D 1.429(10) . ?
S2D O2D 1.465(9) . ?

loop_
_geom_torsion_atom_site_label_1
_geom_torsion_atom_site_label_2
_geom_torsion_atom_site_label_3
_geom_torsion_atom_site_label_4
_geom_torsion
_geom_torsion_site_symmetry_1
_geom_torsion_site_symmetry_2
_geom_torsion_site_symmetry_3
_geom_torsion_site_symmetry_4
_geom_torsion_publ_flag
C2 C1 N1 C5 2.8(11) . . . . ?
C2 C1 N1 Pd1 -177.9(6) . . . . ?
C5 N1 Pd1 N8 92.4(6) . . . . ?
C1 N1 Pd1 N8 -86.9(6) . . . . ?
C5 N1 Pd1 P1 -92.8(5) . . . . ?
C1 N1 Pd1 P1 87.9(5) . . . . ?
C5 N1 Pd1 P2 58.5(15) . . . . ?
C1 N1 Pd1 P2 -120.8(11) . . . . ?
C27 P1 Pd1 N1 -134.0(3) . . . . ?
C43 P1 Pd1 N1 96.4(3) . . . . ?
C37 P1 Pd1 N1 -18.9(3) . . . . ?
C27 P1 Pd1 N8 -88.0(14) . . . . ?
C43 P1 Pd1 N8 142.4(14) . . . . ?
C37 P1 Pd1 N8 27.1(14) . . . . ?
C27 P1 Pd1 P2 50.2(3) . . . . ?
C43 P1 Pd1 P2 -79.4(2) . . . . ?
C37 P1 Pd1 P2 165.3(3) . . . . ?
N1 C1 C2 C3 -0.6(12) . . . . ?
N1 Pd1 P2 C33 -165.9(12) . . . . ?
N8 Pd1 P2 C33 160.2(4) . . . . ?
P1 Pd1 P2 C33 -15.0(3) . . . . ?
N1 Pd1 P2 C49 -46.3(13) . . . . ?
N8 Pd1 P2 C49 -80.2(3) . . . . ?
P1 Pd1 P2 C49 104.6(3) . . . . ?
N1 Pd1 P2 C55 70.2(13) . . . . ?
N8 Pd1 P2 C55 36.3(3) . . . . ?
P1 Pd1 P2 C55 -138.9(3) . . . . ?
C1 C2 C3 C4 -2.5(11) . . . . ?
C1 C2 C3 C6 179.4(7) . . . . ?
N5 Pd2 P3 C77 108.3(14) . . . . ?
N4 Pd2 P3 C77 69.3(3) . . . . ?
P4 Pd2 P3 C77 -109.4(3) . . . . ?
N5 Pd2 P3 C61 -131.8(14) . . . . ?
N4 Pd2 P3 C61 -170.8(3) . . . . ?
P4 Pd2 P3 C61 10.6(3) . . . . ?
N5 Pd2 P3 C71 -10.3(14) . . . . ?
N4 Pd2 P3 C71 -49.3(4) . . . . ?
P4 Pd2 P3 C71 132.0(3) . . . . ?
C2 C3 C4 C5 3.4(10) . . . . ?
C6 C3 C4 C5 -178.4(7) . . . . ?
N5 Pd2 N4 C12 101.5(6) . . . . ?
P3 Pd2 N4 C12 -83.8(6) . . . . ?
P4 Pd2 N4 C12 86.5(14) . . . . ?
N5 Pd2 N4 C11 -70.2(6) . . . . ?
P3 Pd2 N4 C11 104.6(6) . . . . ?
P4 Pd2 N4 C11 -85.1(14) . . . . ?
N5 Pd2 P4 C83 81.3(3) . . . . ?
N4 Pd2 P4 C83 96.3(13) . . . . ?
P3 Pd2 P4 C83 -93.6(3) . . . . ?
N5 Pd2 P4 C70 -153.2(4) . . . . ?
N4 Pd2 P4 C70 -138.3(13) . . . . ?
P3 Pd2 P4 C70 31.9(4) . . . . ?
N5 Pd2 P4 C89 -33.7(3) . . . . ?
N4 Pd2 P4 C89 -18.8(13) . . . . ?
P3 Pd2 P4 C89 151.3(3) . . . . ?
C1 N1 C5 C4 -1.8(11) . . . . ?
Pd1 N1 C5 C4 178.9(6) . . . . ?
C3 C4 C5 N1 -1.3(11) . . . . ?
N4 Pd2 N5 C14 93.9(6) . . . . ?
P3 Pd2 N5 C14 54.7(17) . . . . ?
P4 Pd2 N5 C14 -88.2(6) . . . . ?
N4 Pd2 N5 C18 -81.1(6) . . . . ?
P3 Pd2 N5 C18 -120.4(12) . . . . ?
P4 Pd2 N5 C18 96.8(6) . . . . ?
C7 N2 C6 C3 85.8(9) . . . . ?
C2 C3 C6 N2 -14.7(10) . . . . ?
C4 C3 C6 N2 167.2(6) . . . . ?
C6 N2 C7 O1 13.5(12) . . . . ?
C6 N2 C7 N3 -167.3(6) . . . . ?
C8 N3 C7 O1 5.2(12) . . . . ?
C8 N3 C7 N2 -174.1(7) . . . . ?
C7 N3 C8 C9 -98.9(9) . . . . ?
N1 Pd1 N8 C25 90.5(5) . . . . ?
P1 Pd1 N8 C25 44.3(16) . . . . ?
P2 Pd1 N8 C25 -94.3(5) . . . . ?
N1 Pd1 N8 C24 -88.3(6) . . . . ?
P1 Pd1 N8 C24 -134.6(12) . . . . ?
P2 Pd1 N8 C24 86.8(5) . . . . ?
N3 C8 C9 C13 -17.9(12) . . . . ?
N3 C8 C9 C10 164.5(7) . . . . ?
C13 C9 C10 C11 -1.7(11) . . . . ?
C8 C9 C10 C11 176.2(7) . . . . ?
C12 N4 C11 C10 4.6(11) . . . . ?
Pd2 N4 C11 C10 177.1(6) . . . . ?
C9 C10 C11 N4 -1.5(13) . . . . ?
C11 N4 C12 C13 -4.8(11) . . . . ?
Pd2 N4 C12 C13 -176.6(6) . . . . ?
N4 C12 C13 C9 1.8(13) . . . . ?
C10 C9 C13 C12 1.5(12) . . . . ?
C8 C9 C13 C12 -176.2(8) . . . . ?
C18 N5 C14 C15 -1.5(12) . . . . ?
Pd2 N5 C14 C15 -176.6(6) . . . . ?
N5 C14 C15 C16 -0.2(13) . . . . ?
C14 C15 C16 C17 0.7(13) . . . . ?
C14 C15 C16 C19 -177.9(9) . . . . ?
C15 C16 C17 C18 0.5(13) . . . . ?
C19 C16 C17 C18 179.0(9) . . . . ?
C14 N5 C18 C17 2.7(12) . . . . ?
Pd2 N5 C18 C17 177.8(6) . . . . ?
C16 C17 C18 N5 -2.2(13) . . . . ?
C20 N6 C19 C16 95.6(11) . . . . ?
C15 C16 C19 N6 160.5(9) . . . . ?
C17 C16 C19 N6 -18.0(15) . . . . ?
C19 N6 C20 O2 5.7(14) . . . . ?
C19 N6 C20 N7 -174.0(7) . . . . ?
C21 N7 C20 O2 5.6(12) . . . . ?
C21 N7 C20 N6 -174.6(7) . . . . ?
C20 N7 C21 C22 -87.9(10) . . . . ?
N7 C21 C22 C23 176.1(8) . . . . ?
N7 C21 C22 C26 -2.5(12) . . . . ?
C26 C22 C23 C24 -1.3(11) . . . . ?
C21 C22 C23 C24 -179.9(7) . . . . ?
C25 N8 C24 C23 2.3(10) . . . . ?
Pd1 N8 C24 C23 -178.9(5) . . . . ?
C22 C23 C24 N8 -0.4(11) . . . . ?
C24 N8 C25 C26 -2.4(10) . . . . ?
Pd1 N8 C25 C26 178.6(5) . . . . ?
N8 C25 C26 C22 0.8(10) . . . . ?
C23 C22 C26 C25 1.1(11) . . . . ?
C21 C22 C26 C25 179.7(7) . . . . ?
C43 P1 C27 C31 -20.0(8) . . . . ?
C37 P1 C27 C31 90.3(8) . . . . ?
Pd1 P1 C27 C31 -150.0(6) . . . . ?
C43 P1 C27 C28 156.3(6) . . . . ?
C37 P1 C27 C28 -93.3(6) . . . . ?
Pd1 P1 C27 C28 26.4(7) . . . . ?
C43 P1 C27 Fe1 72.8(6) . . . . ?
C37 P1 C27 Fe1 -176.9(5) . . . . ?
Pd1 P1 C27 Fe1 -57.2(6) . . . . ?
C28 Fe1 C27 C31 -118.2(7) . . . . ?
C33 Fe1 C27 C31 146.1(6) . . . . ?
C32 Fe1 C27 C31 101.8(6) . . . . ?
C29 Fe1 C27 C31 -80.0(6) . . . . ?
C34 Fe1 C27 C31 -179.2(6) . . . . ?
C36 Fe1 C27 C31 65.1(7) . . . . ?
C30 Fe1 C27 C31 -37.6(6) . . . . ?
C35 Fe1 C27 C31 54(3) . . . . ?
C33 Fe1 C27 C28 -95.7(5) . . . . ?
C32 Fe1 C27 C28 -140.1(4) . . . . ?
C31 Fe1 C27 C28 118.2(7) . . . . ?
C29 Fe1 C27 C28 38.1(5) . . . . ?
C34 Fe1 C27 C28 -61.0(7) . . . . ?
C36 Fe1 C27 C28 -176.7(5) . . . . ?
C30 Fe1 C27 C28 80.5(5) . . . . ?
C35 Fe1 C27 C28 172(3) . . . . ?
C28 Fe1 C27 P1 113.6(7) . . . . ?
C33 Fe1 C27 P1 17.9(6) . . . . ?
C32 Fe1 C27 P1 -26.5(6) . . . . ?
C31 Fe1 C27 P1 -128.2(8) . . . . ?
C29 Fe1 C27 P1 151.8(6) . . . . ?
C34 Fe1 C27 P1 52.6(9) . . . . ?
C36 Fe1 C27 P1 -63.1(7) . . . . ?
C30 Fe1 C27 P1 -165.8(7) . . . . ?
C35 Fe1 C27 P1 -75(3) . . . . ?
C31 C27 C28 C29 0.4(8) . . . . ?
P1 C27 C28 C29 -176.7(6) . . . . ?
Fe1 C27 C28 C29 -60.0(6) . . . . ?
C31 C27 C28 Fe1 60.4(5) . . . . ?
P1 C27 C28 Fe1 -116.7(5) . . . . ?
C27 Fe1 C28 C29 118.8(6) . . . . ?
C33 Fe1 C28 C29 -140.7(5) . . . . ?
C32 Fe1 C28 C29 179.6(5) . . . . ?
C31 Fe1 C28 C29 80.4(5) . . . . ?
C34 Fe1 C28 C29 -96.2(5) . . . . ?
C36 Fe1 C28 C29 152(4) . . . . ?
C30 Fe1 C28 C29 36.5(5) . . . . ?
C35 Fe1 C28 C29 -59.8(7) . . . . ?
C33 Fe1 C28 C27 100.5(4) . . . . ?
C32 Fe1 C28 C27 60.8(6) . . . . ?
C31 Fe1 C28 C27 -38.5(4) . . . . ?
C29 Fe1 C28 C27 -118.8(6) . . . . ?
C34 Fe1 C28 C27 144.9(4) . . . . ?
C36 Fe1 C28 C27 34(5) . . . . ?
C30 Fe1 C28 C27 -82.4(5) . . . . ?
C35 Fe1 C28 C27 -178.6(5) . . . . ?
C27 C28 C29 C30 -1.0(9) . . . . ?
Fe1 C28 C29 C30 -59.8(7) . . . . ?
C27 C28 C29 Fe1 58.9(5) . . . . ?
C27 Fe1 C29 C30 81.1(5) . . . . ?
C28 Fe1 C29 C30 119.9(7) . . . . ?
C33 Fe1 C29 C30 -179.0(5) . . . . ?
C32 Fe1 C29 C30 115(6) . . . . ?
C31 Fe1 C29 C30 36.7(5) . . . . ?
C34 Fe1 C29 C30 -138.6(5) . . . . ?
C36 Fe1 C29 C30 -56.9(7) . . . . ?
C35 Fe1 C29 C30 -94.3(5) . . . . ?
C27 Fe1 C29 C28 -38.8(4) . . . . ?
C33 Fe1 C29 C28 61.1(6) . . . . ?
C32 Fe1 C29 C28 -5(7) . . . . ?
C31 Fe1 C29 C28 -83.2(5) . . . . ?
C34 Fe1 C29 C28 101.5(5) . . . . ?
C36 Fe1 C29 C28 -176.8(5) . . . . ?
C30 Fe1 C29 C28 -119.9(7) . . . . ?
C35 Fe1 C29 C28 145.8(5) . . . . ?
C28 C29 C30 C31 1.1(10) . . . . ?
Fe1 C29 C30 C31 -56.8(6) . . . . ?
C28 C29 C30 Fe1 57.9(6) . . . . ?
C27 Fe1 C30 C29 -83.6(5) . . . . ?
C28 Fe1 C30 C29 -38.1(5) . . . . ?
C33 Fe1 C30 C29 12(5) . . . . ?
C32 Fe1 C30 C29 -175.5(5) . . . . ?
C31 Fe1 C30 C29 -121.7(8) . . . . ?
C34 Fe1 C30 C29 63.4(7) . . . . ?
C36 Fe1 C30 C29 146.1(5) . . . . ?
C35 Fe1 C30 C29 102.6(6) . . . . ?
C27 Fe1 C30 C31 38.2(6) . . . . ?
C28 Fe1 C30 C31 83.6(6) . . . . ?
C33 Fe1 C30 C31 133(5) . . . . ?
C32 Fe1 C30 C31 -53.7(8) . . . . ?
C29 Fe1 C30 C31 121.7(8) . . . . ?
C34 Fe1 C30 C31 -174.8(6) . . . . ?
C36 Fe1 C30 C31 -92.2(6) . . . . ?
C35 Fe1 C30 C31 -135.7(6) . . . . ?
C28 C27 C31 C30 0.3(9) . . . . ?
P1 C27 C31 C30 177.0(6) . . . . ?
Fe1 C27 C31 C30 59.8(6) . . . . ?
C28 C27 C31 Fe1 -59.5(5) . . . . ?
P1 C27 C31 Fe1 117.2(7) . . . . ?
C29 C30 C31 C27 -0.9(10) . . . . ?
Fe1 C30 C31 C27 -58.1(5) . . . . ?
C29 C30 C31 Fe1 57.2(6) . . . . ?
C28 Fe1 C31 C27 39.2(5) . . . . ?
C33 Fe1 C31 C27 -56.6(8) . . . . ?
C32 Fe1 C31 C27 -93.1(6) . . . . ?
C29 Fe1 C31 C27 83.7(6) . . . . ?
C34 Fe1 C31 C27 174(5) . . . . ?
C36 Fe1 C31 C27 -136.5(6) . . . . ?
C30 Fe1 C31 C27 119.3(9) . . . . ?
C35 Fe1 C31 C27 -173.4(6) . . . . ?
C27 Fe1 C31 C30 -119.3(9) . . . . ?
C28 Fe1 C31 C30 -80.2(6) . . . . ?
C33 Fe1 C31 C30 -175.9(6) . . . . ?
C32 Fe1 C31 C30 147.6(6) . . . . ?
C29 Fe1 C31 C30 -35.6(6) . . . . ?
C34 Fe1 C31 C30 54(6) . . . . ?
C36 Fe1 C31 C30 104.1(7) . . . . ?
C35 Fe1 C31 C30 67.2(8) . . . . ?
C27 Fe1 C32 C36 -139.1(5) . . . . ?
C28 Fe1 C32 C36 -177.0(5) . . . . ?
C33 Fe1 C32 C36 118.4(6) . . . . ?
C31 Fe1 C32 C36 -95.2(5) . . . . ?
C29 Fe1 C32 C36 -172(6) . . . . ?
C34 Fe1 C32 C36 80.1(5) . . . . ?
C30 Fe1 C32 C36 -60.9(7) . . . . ?
C35 Fe1 C32 C36 36.3(5) . . . . ?
C27 Fe1 C32 C33 102.5(4) . . . . ?
C28 Fe1 C32 C33 64.5(5) . . . . ?
C31 Fe1 C32 C33 146.3(4) . . . . ?
C29 Fe1 C32 C33 70(7) . . . . ?
C34 Fe1 C32 C33 -38.3(4) . . . . ?
C36 Fe1 C32 C33 -118.4(6) . . . . ?
C30 Fe1 C32 C33 -179.4(5) . . . . ?
C35 Fe1 C32 C33 -82.1(4) . . . . ?
C36 C32 C33 C34 0.5(9) . . . . ?
Fe1 C32 C33 C34 60.5(5) . . . . ?
C36 C32 C33 P2 -177.2(6) . . . . ?
Fe1 C32 C33 P2 -117.3(5) . . . . ?
C36 C32 C33 Fe1 -60.0(6) . . . . ?
C49 P2 C33 C34 124.9(7) . . . . ?
C55 P2 C33 C34 14.0(8) . . . . ?
Pd1 P2 C33 C34 -111.6(6) . . . . ?
C49 P2 C33 C32 -57.9(6) . . . . ?
C55 P2 C33 C32 -168.8(6) . . . . ?
Pd1 P2 C33 C32 65.6(7) . . . . ?
C49 P2 C33 Fe1 -143.5(4) . . . . ?
C55 P2 C33 Fe1 105.7(5) . . . . ?
Pd1 P2 C33 Fe1 -20.0(6) . . . . ?
C27 Fe1 C33 C34 148.8(5) . . . . ?
C28 Fe1 C33 C34 103.7(5) . . . . ?
C32 Fe1 C33 C34 -118.5(6) . . . . ?
C31 Fe1 C33 C34 -174.9(6) . . . . ?
C29 Fe1 C33 C34 65.7(6) . . . . ?
C36 Fe1 C33 C34 -80.5(6) . . . . ?
C30 Fe1 C33 C34 55(5) . . . . ?
C35 Fe1 C33 C34 -37.4(5) . . . . ?
C27 Fe1 C33 C32 -92.7(5) . . . . ?
C28 Fe1 C33 C32 -137.8(4) . . . . ?
C31 Fe1 C33 C32 -56.4(7) . . . . ?
C29 Fe1 C33 C32 -175.8(4) . . . . ?
C34 Fe1 C33 C32 118.5(6) . . . . ?
C36 Fe1 C33 C32 38.0(4) . . . . ?
C30 Fe1 C33 C32 173(5) . . . . ?
C35 Fe1 C33 C32 81.1(5) . . . . ?
C27 Fe1 C33 P2 23.2(6) . . . . ?
C28 Fe1 C33 P2 -21.9(5) . . . . ?
C32 Fe1 C33 P2 116.0(6) . . . . ?
C31 Fe1 C33 P2 59.6(8) . . . . ?
C29 Fe1 C33 P2 -59.8(6) . . . . ?
C34 Fe1 C33 P2 -125.5(8) . . . . ?
C36 Fe1 C33 P2 153.9(6) . . . . ?
C30 Fe1 C33 P2 -71(5) . . . . ?
C35 Fe1 C33 P2 -162.9(6) . . . . ?
C32 C33 C34 C35 -0.5(9) . . . . ?
P2 C33 C34 C35 177.0(6) . . . . ?
Fe1 C33 C34 C35 59.5(6) . . . . ?
C32 C33 C34 Fe1 -60.0(5) . . . . ?
P2 C33 C34 Fe1 117.6(6) . . . . ?
C27 Fe1 C34 C33 -53.3(8) . . . . ?
C28 Fe1 C34 C33 -93.1(5) . . . . ?
C32 Fe1 C34 C33 38.8(5) . . . . ?
C31 Fe1 C34 C33 134(5) . . . . ?
C29 Fe1 C34 C33 -138.1(5) . . . . ?
C36 Fe1 C34 C33 82.6(6) . . . . ?
C30 Fe1 C34 C33 -175.8(6) . . . . ?
C35 Fe1 C34 C33 119.7(8) . . . . ?
C27 Fe1 C34 C35 -173.0(6) . . . . ?
C28 Fe1 C34 C35 147.2(6) . . . . ?
C33 Fe1 C34 C35 -119.7(8) . . . . ?
C32 Fe1 C34 C35 -80.9(6) . . . . ?
C31 Fe1 C34 C35 14(6) . . . . ?
C29 Fe1 C34 C35 102.3(6) . . . . ?
C36 Fe1 C34 C35 -37.0(6) . . . . ?
C30 Fe1 C34 C35 64.5(8) . . . . ?
C33 C34 C35 C36 0.3(9) . . . . ?
Fe1 C34 C35 C36 58.2(6) . . . . ?
C33 C34 C35 Fe1 -57.9(5) . . . . ?
C27 Fe1 C35 C36 13(3) . . . . ?
C28 Fe1 C35 C36 -176.5(6) . . . . ?
C33 Fe1 C35 C36 -81.9(6) . . . . ?
C32 Fe1 C35 C36 -36.8(5) . . . . ?
C31 Fe1 C35 C36 61.7(8) . . . . ?
C29 Fe1 C35 C36 144.8(6) . . . . ?
C34 Fe1 C35 C36 -119.9(8) . . . . ?
C30 Fe1 C35 C36 101.9(6) . . . . ?
C27 Fe1 C35 C34 133(3) . . . . ?
C28 Fe1 C35 C34 -56.6(8) . . . . ?
C33 Fe1 C35 C34 38.0(5) . . . . ?
C32 Fe1 C35 C34 83.0(6) . . . . ?
C31 Fe1 C35 C34 -178.5(6) . . . . ?
C29 Fe1 C35 C34 -95.4(6) . . . . ?
C36 Fe1 C35 C34 119.9(8) . . . . ?
C30 Fe1 C35 C34 -138.3(6) . . . . ?
C34 C35 C36 C32 0.0(10) . . . . ?
Fe1 C35 C36 C32 57.9(6) . . . . ?
C34 C35 C36 Fe1 -57.9(6) . . . . ?
C33 C32 C36 C35 -0.3(10) . . . . ?
Fe1 C32 C36 C35 -59.0(7) . . . . ?
C33 C32 C36 Fe1 58.7(5) . . . . ?
C27 Fe1 C36 C35 -178.2(5) . . . . ?
C28 Fe1 C36 C35 151(4) . . . . ?
C33 Fe1 C36 C35 82.2(5) . . . . ?
C32 Fe1 C36 C35 121.2(7) . . . . ?
C31 Fe1 C36 C35 -138.8(5) . . . . ?
C29 Fe1 C36 C35 -59.5(8) . . . . ?
C34 Fe1 C36 C35 37.6(5) . . . . ?
C30 Fe1 C36 C35 -95.1(6) . . . . ?
C27 Fe1 C36 C32 60.6(6) . . . . ?
C28 Fe1 C36 C32 29(5) . . . . ?
C33 Fe1 C36 C32 -39.0(5) . . . . ?
C31 Fe1 C36 C32 100.0(5) . . . . ?
C29 Fe1 C36 C32 179.3(5) . . . . ?
C34 Fe1 C36 C32 -83.6(5) . . . . ?
C30 Fe1 C36 C32 143.7(5) . . . . ?
C35 Fe1 C36 C32 -121.2(7) . . . . ?
C27 P1 C37 C38 42.1(7) . . . . ?
C43 P1 C37 C38 159.3(6) . . . . ?
Pd1 P1 C37 C38 -79.4(6) . . . . ?
C27 P1 C37 C42 -140.6(6) . . . . ?
C43 P1 C37 C42 -23.4(7) . . . . ?
Pd1 P1 C37 C42 97.9(6) . . . . ?
C42 C37 C38 C39 -0.2(12) . . . . ?
P1 C37 C38 C39 177.1(6) . . . . ?
C37 C38 C39 C40 -0.5(12) . . . . ?
C38 C39 C40 C41 1.5(13) . . . . ?
C39 C40 C41 C42 -1.8(13) . . . . ?
C40 C41 C42 C37 1.1(12) . . . . ?
C38 C37 C42 C41 -0.1(11) . . . . ?
P1 C37 C42 C41 -177.4(6) . . . . ?
C27 P1 C43 C44 44.8(8) . . . . ?
C37 P1 C43 C44 -65.3(8) . . . . ?
Pd1 P1 C43 C44 174.9(7) . . . . ?
C27 P1 C43 C48 -148.1(6) . . . . ?
C37 P1 C43 C48 101.7(6) . . . . ?
Pd1 P1 C43 C48 -18.0(7) . . . . ?
C48 C43 C44 C45 -0.9(15) . . . . ?
P1 C43 C44 C45 165.9(9) . . . . ?
C43 C44 C45 C46 1.8(19) . . . . ?
C44 C45 C46 C47 -3(2) . . . . ?
C45 C46 C47 C48 3(2) . . . . ?
C46 C47 C48 C43 -2.3(16) . . . . ?
C44 C43 C48 C47 1.2(13) . . . . ?
P1 C43 C48 C47 -166.3(8) . . . . ?
C33 P2 C49 C50 130.6(7) . . . . ?
C55 P2 C49 C50 -119.8(7) . . . . ?
Pd1 P2 C49 C50 -1.9(7) . . . . ?
C33 P2 C49 C54 -46.2(7) . . . . ?
C55 P2 C49 C54 63.4(7) . . . . ?
Pd1 P2 C49 C54 -178.7(5) . . . . ?
C54 C49 C50 C51 -1.4(12) . . . . ?
P2 C49 C50 C51 -178.3(7) . . . . ?
C49 C50 C51 C52 0.0(13) . . . . ?
C50 C51 C52 C53 0.3(14) . . . . ?
C51 C52 C53 C54 1.0(14) . . . . ?
C52 C53 C54 C49 -2.4(14) . . . . ?
C50 C49 C54 C53 2.6(12) . . . . ?
P2 C49 C54 C53 179.5(7) . . . . ?
C33 P2 C55 C56 -64.4(7) . . . . ?
C49 P2 C55 C56 -171.5(6) . . . . ?
Pd1 P2 C55 C56 70.0(6) . . . . ?
C33 P2 C55 C60 123.0(6) . . . . ?
C49 P2 C55 C60 16.0(7) . . . . ?
Pd1 P2 C55 C60 -102.6(6) . . . . ?
C60 C55 C56 C57 -2.4(11) . . . . ?
P2 C55 C56 C57 -175.1(6) . . . . ?
C55 C56 C57 C58 1.4(12) . . . . ?
C56 C57 C58 C59 -0.4(12) . . . . ?
C57 C58 C59 C60 0.5(12) . . . . ?
C58 C59 C60 C55 -1.5(11) . . . . ?
C56 C55 C60 C59 2.5(10) . . . . ?
P2 C55 C60 C59 175.1(6) . . . . ?
C77 P3 C61 C62 -6.3(6) . . . . ?
C71 P3 C61 C62 104.5(6) . . . . ?
Pd2 P3 C61 C62 -128.9(5) . . . . ?
C77 P3 C61 C65 170.9(6) . . . . ?
C71 P3 C61 C65 -78.3(7) . . . . ?
Pd2 P3 C61 C65 48.3(7) . . . . ?
C77 P3 C61 Fe2 82.3(5) . . . . ?
C71 P3 C61 Fe2 -166.9(5) . . . . ?
Pd2 P3 C61 Fe2 -40.3(6) . . . . ?
C70 Fe2 C61 C62 145.0(5) . . . . ?
C65 Fe2 C61 C62 -118.6(7) . . . . ?
C69 Fe2 C61 C62 -177.8(7) . . . . ?
C66 Fe2 C61 C62 99.9(5) . . . . ?
C68 Fe2 C61 C62 91(28) . . . . ?
C64 Fe2 C61 C62 -80.9(6) . . . . ?
C67 Fe2 C61 C62 63.1(7) . . . . ?
C63 Fe2 C61 C62 -37.7(5) . . . . ?
C70 Fe2 C61 C65 -96.4(5) . . . . ?
C69 Fe2 C61 C65 -59.1(8) . . . . ?
C66 Fe2 C61 C65 -141.5(5) . . . . ?
C62 Fe2 C61 C65 118.6(7) . . . . ?
C68 Fe2 C61 C65 -150(27) . . . . ?
C64 Fe2 C61 C65 37.7(5) . . . . ?
C67 Fe2 C61 C65 -178.3(5) . . . . ?
C63 Fe2 C61 C65 80.9(5) . . . . ?
C70 Fe2 C61 P3 25.9(6) . . . . ?
C65 Fe2 C61 P3 122.3(7) . . . . ?
C69 Fe2 C61 P3 63.2(9) . . . . ?
C66 Fe2 C61 P3 -19.2(6) . . . . ?
C62 Fe2 C61 P3 -119.1(8) . . . . ?
C68 Fe2 C61 P3 -28(28) . . . . ?
C64 Fe2 C61 P3 160.0(6) . . . . ?
C67 Fe2 C61 P3 -55.9(7) . . . . ?
C63 Fe2 C61 P3 -156.8(6) . . . . ?
C65 C61 C62 C63 0.5(8) . . . . ?
P3 C61 C62 C63 178.2(5) . . . . ?
Fe2 C61 C62 C63 60.1(5) . . . . ?
C65 C61 C62 Fe2 -59.6(5) . . . . ?
P3 C61 C62 Fe2 118.1(5) . . . . ?
C70 Fe2 C62 C61 -57.3(7) . . . . ?
C65 Fe2 C62 C61 38.8(5) . . . . ?
C69 Fe2 C62 C61 115(13) . . . . ?
C66 Fe2 C62 C61 -97.3(5) . . . . ?
C68 Fe2 C62 C61 -178.9(7) . . . . ?
C64 Fe2 C62 C61 82.4(5) . . . . ?
C67 Fe2 C62 C61 -140.8(6) . . . . ?
C63 Fe2 C62 C61 119.0(7) . . . . ?
C70 Fe2 C62 C63 -176.3(5) . . . . ?
C61 Fe2 C62 C63 -119.0(7) . . . . ?
C65 Fe2 C62 C63 -80.3(5) . . . . ?
C69 Fe2 C62 C63 -4(13) . . . . ?
C66 Fe2 C62 C63 143.7(5) . . . . ?
C68 Fe2 C62 C63 62.1(9) . . . . ?
C64 Fe2 C62 C63 -36.6(5) . . . . ?
C67 Fe2 C62 C63 100.1(6) . . . . ?
C61 C62 C63 C64 -0.4(8) . . . . ?
Fe2 C62 C63 C64 57.7(6) . . . . ?
C61 C62 C63 Fe2 -58.1(5) . . . . ?
C70 Fe2 C63 C64 -5(7) . . . . ?
C61 Fe2 C63 C64 -82.4(5) . . . . ?
C65 Fe2 C63 C64 -37.1(5) . . . . ?
C69 Fe2 C63 C64 59.2(7) . . . . ?
C66 Fe2 C63 C64 179.6(5) . . . . ?
C62 Fe2 C63 C64 -120.7(7) . . . . ?
C68 Fe2 C63 C64 98.3(6) . . . . ?
C67 Fe2 C63 C64 142.1(6) . . . . ?
C70 Fe2 C63 C62 115(7) . . . . ?
C61 Fe2 C63 C62 38.3(5) . . . . ?
C65 Fe2 C63 C62 83.5(5) . . . . ?
C69 Fe2 C63 C62 179.8(6) . . . . ?
C66 Fe2 C63 C62 -59.8(7) . . . . ?
C68 Fe2 C63 C62 -141.1(6) . . . . ?
C64 Fe2 C63 C62 120.7(7) . . . . ?
C67 Fe2 C63 C62 -97.2(6) . . . . ?
C62 C63 C64 C65 0.1(9) . . . . ?
Fe2 C63 C64 C65 57.2(6) . . . . ?
C62 C63 C64 Fe2 -57.2(5) . . . . ?
C70 Fe2 C64 C65 59.1(7) . . . . ?
C61 Fe2 C64 C65 -38.9(5) . . . . ?
C69 Fe2 C64 C65 97.5(5) . . . . ?
C66 Fe2 C64 C65 77(23) . . . . ?
C62 Fe2 C64 C65 -83.4(5) . . . . ?
C68 Fe2 C64 C65 141.2(5) . . . . ?
C67 Fe2 C64 C65 178.0(5) . . . . ?
C63 Fe2 C64 C65 -120.5(7) . . . . ?
C70 Fe2 C64 C63 179.6(5) . . . . ?
C61 Fe2 C64 C63 81.6(5) . . . . ?
C65 Fe2 C64 C63 120.5(7) . . . . ?
C69 Fe2 C64 C63 -142.0(5) . . . . ?
C66 Fe2 C64 C63 -162(23) . . . . ?
C62 Fe2 C64 C63 37.1(5) . . . . ?
C68 Fe2 C64 C63 -98.3(5) . . . . ?
C67 Fe2 C64 C63 -61.5(7) . . . . ?
C63 C64 C65 C61 0.3(9) . . . . ?
Fe2 C64 C65 C61 59.3(5) . . . . ?
C63 C64 C65 Fe2 -59.0(6) . . . . ?
C62 C61 C65 C64 -0.5(8) . . . . ?
P3 C61 C65 C64 -178.1(6) . . . . ?
Fe2 C61 C65 C64 -61.1(6) . . . . ?
C62 C61 C65 Fe2 60.6(5) . . . . ?
P3 C61 C65 Fe2 -117.0(5) . . . . ?
C70 Fe2 C65 C64 -141.8(5) . . . . ?
C61 Fe2 C65 C64 118.7(7) . . . . ?
C69 Fe2 C65 C64 -97.9(6) . . . . ?
C66 Fe2 C65 C64 -178.7(5) . . . . ?
C62 Fe2 C65 C64 80.5(5) . . . . ?
C68 Fe2 C65 C64 -61.8(7) . . . . ?
C67 Fe2 C65 C64 -114(18) . . . . ?
C63 Fe2 C65 C64 36.7(5) . . . . ?
C70 Fe2 C65 C61 99.5(5) . . . . ?
C69 Fe2 C65 C61 143.4(5) . . . . ?
C66 Fe2 C65 C61 62.6(7) . . . . ?
C62 Fe2 C65 C61 -38.2(5) . . . . ?
C68 Fe2 C65 C61 179.4(5) . . . . ?
C64 Fe2 C65 C61 -118.7(7) . . . . ?
C67 Fe2 C65 C61 127(18) . . . . ?
C63 Fe2 C65 C61 -82.0(5) . . . . ?
C70 Fe2 C66 C67 120.1(7) . . . . ?
C61 Fe2 C66 C67 -142.4(5) . . . . ?
C65 Fe2 C66 C67 178.0(5) . . . . ?
C69 Fe2 C66 C67 81.3(6) . . . . ?
C62 Fe2 C66 C67 -97.8(6) . . . . ?
C68 Fe2 C66 C67 37.4(5) . . . . ?
C64 Fe2 C66 C67 102(23) . . . . ?
C63 Fe2 C66 C67 -60.2(8) . . . . ?
C61 Fe2 C66 C70 97.5(5) . . . . ?
C65 Fe2 C66 C70 57.9(7) . . . . ?
C69 Fe2 C66 C70 -38.8(5) . . . . ?
C62 Fe2 C66 C70 142.1(5) . . . . ?
C68 Fe2 C66 C70 -82.7(5) . . . . ?
C64 Fe2 C66 C70 -18(24) . . . . ?
C67 Fe2 C66 C70 -120.1(7) . . . . ?
C63 Fe2 C66 C70 179.7(5) . . . . ?
C70 C66 C67 C68 -1.1(9) . . . . ?
Fe2 C66 C67 C68 -58.4(6) . . . . ?
C70 C66 C67 Fe2 57.4(5) . . . . ?
C70 Fe2 C67 C66 -38.2(5) . . . . ?
C61 Fe2 C67 C66 59.7(7) . . . . ?
C65 Fe2 C67 C66 -66(18) . . . . ?
C69 Fe2 C67 C66 -82.6(6) . . . . ?
C62 Fe2 C67 C66 99.1(5) . . . . ?
C68 Fe2 C67 C66 -119.7(7) . . . . ?
C64 Fe2 C67 C66 -178.7(6) . . . . ?
C63 Fe2 C67 C66 143.3(5) . . . . ?
C70 Fe2 C67 C68 81.5(6) . . . . ?
C61 Fe2 C67 C68 179.5(5) . . . . ?
C65 Fe2 C67 C68 54(18) . . . . ?
C69 Fe2 C67 C68 37.2(6) . . . . ?
C66 Fe2 C67 C68 119.7(7) . . . . ?
C62 Fe2 C67 C68 -141.2(6) . . . . ?
C64 Fe2 C67 C68 -59.0(8) . . . . ?
C63 Fe2 C67 C68 -97.0(6) . . . . ?
C66 C67 C68 C69 0.0(10) . . . . ?
Fe2 C67 C68 C69 -58.1(6) . . . . ?
C66 C67 C68 Fe2 58.1(5) . . . . ?
C70 Fe2 C68 C69 37.9(7) . . . . ?
C61 Fe2 C68 C69 92(28) . . . . ?
C65 Fe2 C68 C69 -57.9(10) . . . . ?
C66 Fe2 C68 C69 83.2(7) . . . . ?
C62 Fe2 C68 C69 -177.7(7) . . . . ?
C64 Fe2 C68 C69 -96.0(8) . . . . ?
C67 Fe2 C68 C69 120.4(10) . . . . ?
C63 Fe2 C68 C69 -139.4(7) . . . . ?
C70 Fe2 C68 C67 -82.5(6) . . . . ?
C61 Fe2 C68 C67 -28(28) . . . . ?
C65 Fe2 C68 C67 -178.2(5) . . . . ?
C69 Fe2 C68 C67 -120.4(10) . . . . ?
C66 Fe2 C68 C67 -37.2(5) . . . . ?
C62 Fe2 C68 C67 61.9(9) . . . . ?
C64 Fe2 C68 C67 143.6(6) . . . . ?
C63 Fe2 C68 C67 100.2(6) . . . . ?
C67 C68 C69 C70 1.1(10) . . . . ?
Fe2 C68 C69 C70 -57.8(6) . . . . ?
C67 C68 C69 Fe2 59.0(6) . . . . ?
C61 Fe2 C69 C70 -59.3(8) . . . . ?
C65 Fe2 C69 C70 -96.9(6) . . . . ?
C66 Fe2 C69 C70 39.4(5) . . . . ?
C62 Fe2 C69 C70 -172(100) . . . . ?
C68 Fe2 C69 C70 119.6(10) . . . . ?
C64 Fe2 C69 C70 -140.3(5) . . . . ?
C67 Fe2 C69 C70 82.7(6) . . . . ?
C63 Fe2 C69 C70 -176.5(5) . . . . ?
C70 Fe2 C69 C68 -119.6(10) . . . . ?
C61 Fe2 C69 C68 -178.9(7) . . . . ?
C65 Fe2 C69 C68 143.5(8) . . . . ?
C66 Fe2 C69 C68 -80.2(8) . . . . ?
C62 Fe2 C69 C68 68(13) . . . . ?
C64 Fe2 C69 C68 100.1(8) . . . . ?
C67 Fe2 C69 C68 -36.9(8) . . . . ?
C63 Fe2 C69 C68 63.9(10) . . . . ?
C68 C69 C70 C66 -1.8(9) . . . . ?
Fe2 C69 C70 C66 -61.2(5) . . . . ?
C68 C69 C70 P4 175.5(6) . . . . ?
Fe2 C69 C70 P4 116.1(6) . . . . ?
C68 C69 C70 Fe2 59.4(6) . . . . ?
C67 C66 C70 C69 1.8(8) . . . . ?
Fe2 C66 C70 C69 61.3(6) . . . . ?
C67 C66 C70 P4 -175.5(5) . . . . ?
Fe2 C66 C70 P4 -116.0(5) . . . . ?
C67 C66 C70 Fe2 -59.5(5) . . . . ?
C83 P4 C70 C69 -13.5(8) . . . . ?
C89 P4 C70 C69 98.7(7) . . . . ?
Pd2 P4 C70 C69 -139.8(6) . . . . ?
C83 P4 C70 C66 163.3(6) . . . . ?
C89 P4 C70 C66 -84.5(6) . . . . ?
Pd2 P4 C70 C66 37.0(7) . . . . ?
C83 P4 C70 Fe2 75.8(6) . . . . ?
C89 P4 C70 Fe2 -172.1(5) . . . . ?
Pd2 P4 C70 Fe2 -50.6(7) . . . . ?
C61 Fe2 C70 C69 143.2(6) . . . . ?
C65 Fe2 C70 C69 98.4(6) . . . . ?
C66 Fe2 C70 C69 -117.5(7) . . . . ?
C62 Fe2 C70 C69 179.7(6) . . . . ?
C68 Fe2 C70 C69 -37.4(6) . . . . ?
C64 Fe2 C70 C69 62.1(7) . . . . ?
C67 Fe2 C70 C69 -80.9(6) . . . . ?
C63 Fe2 C70 C69 67(7) . . . . ?
C61 Fe2 C70 C66 -99.2(5) . . . . ?
C65 Fe2 C70 C66 -144.0(5) . . . . ?
C69 Fe2 C70 C66 117.5(7) . . . . ?
C62 Fe2 C70 C66 -62.8(7) . . . . ?
C68 Fe2 C70 C66 80.1(6) . . . . ?
C64 Fe2 C70 C66 179.6(5) . . . . ?
C67 Fe2 C70 C66 36.7(5) . . . . ?
C63 Fe2 C70 C66 -175(91) . . . . ?
C61 Fe2 C70 P4 20.6(7) . . . . ?
C65 Fe2 C70 P4 -24.2(7) . . . . ?
C69 Fe2 C70 P4 -122.6(8) . . . . ?
C66 Fe2 C70 P4 119.8(8) . . . . ?
C62 Fe2 C70 P4 57.1(8) . . . . ?
C68 Fe2 C70 P4 -160.0(7) . . . . ?
C64 Fe2 C70 P4 -60.5(8) . . . . ?
C67 Fe2 C70 P4 156.5(7) . . . . ?
C63 Fe2 C70 P4 -55(7) . . . . ?
C77 P3 C71 C76 136.9(7) . . . . ?
C61 P3 C71 C76 29.0(7) . . . . ?
Pd2 P3 C71 C76 -103.4(6) . . . . ?
C77 P3 C71 C72 -38.7(8) . . . . ?
C61 P3 C71 C72 -146.6(7) . . . . ?
Pd2 P3 C71 C72 81.0(7) . . . . ?
C76 C71 C72 C73 -1.5(12) . . . . ?
P3 C71 C72 C73 174.2(6) . . . . ?
C71 C72 C73 C74 1.1(13) . . . . ?
C72 C73 C74 C75 -0.9(15) . . . . ?
C73 C74 C75 C76 1.1(14) . . . . ?
C72 C71 C76 C75 1.8(12) . . . . ?
P3 C71 C76 C75 -174.0(6) . . . . ?
C74 C75 C76 C71 -1.6(14) . . . . ?
C61 P3 C77 C82 -102.7(7) . . . . ?
C71 P3 C77 C82 150.5(7) . . . . ?
Pd2 P3 C77 C82 28.3(8) . . . . ?
C61 P3 C77 C78 69.5(7) . . . . ?
C71 P3 C77 C78 -37.3(8) . . . . ?
Pd2 P3 C77 C78 -159.5(6) . . . . ?
C82 C77 C78 C79 0.8(13) . . . . ?
P3 C77 C78 C79 -171.4(6) . . . . ?
C77 C78 C79 C80 2.1(13) . . . . ?
C78 C79 C80 C81 -2.9(16) . . . . ?
C79 C80 C81 C82 0.6(17) . . . . ?
C80 C81 C82 C77 2.3(16) . . . . ?
C78 C77 C82 C81 -3.0(14) . . . . ?
P3 C77 C82 C81 169.1(8) . . . . ?
C70 P4 C83 C84 -115.7(7) . . . . ?
C89 P4 C83 C84 133.1(7) . . . . ?
Pd2 P4 C83 C84 16.4(7) . . . . ?
C70 P4 C83 C88 61.4(8) . . . . ?
C89 P4 C83 C88 -49.7(8) . . . . ?
Pd2 P4 C83 C88 -166.4(7) . . . . ?
C88 C83 C84 C85 0.7(13) . . . . ?
P4 C83 C84 C85 177.9(7) . . . . ?
C83 C84 C85 C86 0.1(13) . . . . ?
C84 C85 C86 C87 -0.6(15) . . . . ?
C85 C86 C87 C88 0.2(16) . . . . ?
C84 C83 C88 C87 -1.1(14) . . . . ?
P4 C83 C88 C87 -178.3(8) . . . . ?
C86 C87 C88 C83 0.6(16) . . . . ?
C83 P4 C89 C94 164.3(7) . . . . ?
C70 P4 C89 C94 50.7(8) . . . . ?
Pd2 P4 C89 C94 -78.2(7) . . . . ?
C83 P4 C89 C90 -19.6(8) . . . . ?
C70 P4 C89 C90 -133.2(8) . . . . ?
Pd2 P4 C89 C90 97.9(7) . . . . ?
C94 C89 C90 C91 1.2(13) . . . . ?
P4 C89 C90 C91 -174.9(7) . . . . ?
C89 C90 C91 C92 -0.4(14) . . . . ?
C90 C91 C92 C93 0.1(15) . . . . ?
C91 C92 C93 C94 -0.5(14) . . . . ?
C92 C93 C94 C89 1.3(13) . . . . ?
C90 C89 C94 C93 -1.6(13) . . . . ?
P4 C89 C94 C93 174.5(7) . . . . ?
O2A S1A C1A F3A 58.4(7) . . . . ?
O1A S1A C1A F3A -61.1(7) . . . . ?
O3A S1A C1A F3A 178.6(6) . . . . ?
O2A S1A C1A F2A -61.9(7) . . . . ?
O1A S1A C1A F2A 178.6(6) . . . . ?
O3A S1A C1A F2A 58.4(6) . . . . ?
O2A S1A C1A F1A 177.8(6) . . . . ?
O1A S1A C1A F1A 58.3(7) . . . . ?
O3A S1A C1A F1A -62.0(7) . . . . ?
O3B S1B C1B F2B -58.7(9) . . . . ?
O1B S1B C1B F2B 176.3(8) . . . . ?
O2B S1B C1B F2B 58.4(8) . . . . ?
O3B S1B C1B F1B 61.8(8) . . . . ?
O1B S1B C1B F1B -63.2(8) . . . . ?
O2B S1B C1B F1B 178.9(7) . . . . ?
O3B S1B C1B F3B 178.7(8) . . . . ?
O1B S1B C1B F3B 53.7(8) . . . . ?
O2B S1B C1B F3B -64.2(8) . . . . ?
O1T S1T C1T F1T 34.2(13) . . . . ?
O3T S1T C1T F1T -81.5(15) . . . . ?
O2T S1T C1T F1T 155.0(14) . . . . ?
O1T S1T C1T F2T -73.2(12) . . . . ?
O3T S1T C1T F2T 171.1(13) . . . . ?
O2T S1T C1T F2T 47.5(14) . . . . ?
O1T S1T C1T F3T 161.9(13) . . . . ?
O3T S1T C1T F3T 46.2(16) . . . . ?
O2T S1T C1T F3T -77.3(16) . . . . ?
F3D C1D S2D O1D -175.2(10) . . . . ?
F2D C1D S2D O1D 57.8(12) . . . . ?
F1D C1D S2D O1D -56.7(9) . . . . ?
F3D C1D S2D O3D -56.6(13) . . . . ?
F2D C1D S2D O3D 176.3(11) . . . . ?
F1D C1D S2D O3D 61.8(10) . . . . ?
F3D C1D S2D O2D 64.9(11) . . . . ?
F2D C1D S2D O2D -62.1(12) . . . . ?
F1D C1D S2D O2D -176.7(8) . . . . ?
